data_1508618
loop_
_publ_author_name
'Yamada, Hitomi'
'Ikeda, Toshiaki'
'Mizuta, Tsutomu'
'Haino, Takeharu'

_publ_section_title
;
 Modified synthesis and supramolecular polymerization of rim-to-rim
 connected bisresorcinarenes.
;
_journal_issue 17
_journal_name_full 'Organic letters'
_journal_page_first 4510
_journal_page_last 4513
_journal_paper_doi 10.1021/ol301996q
_journal_volume 14
_journal_year 2012
_chemical_formula_sum 'C87.75 H113.75 N5.25 O23.75'
_chemical_formula_weight 1622.09
_chemical_name_systematic
; 
 ? 
;
_space_group_IT_number 2
_symmetry_cell_setting triclinic
_symmetry_space_group_name_Hall '-P 1'
_symmetry_space_group_name_H-M 'P -1'
_atom_sites_solution_hydrogens geom
_atom_sites_solution_primary direct
_atom_sites_solution_secondary difmap
_audit_creation_method SHELXL-97
_cell_angle_alpha 75.126(3)
_cell_angle_beta 86.009(3)
_cell_angle_gamma 66.856(2)
_cell_formula_units_Z 4
_cell_length_a 17.196(3)
_cell_length_b 20.217(4)
_cell_length_c 27.804(5)
_cell_measurement_reflns_used 3651
_cell_measurement_temperature 173
_cell_measurement_theta_max 26.11
_cell_measurement_theta_min 2.26
_cell_volume 8585(3)
_computing_cell_refinement 'Bruker SAINT'
_computing_data_collection 'Bruker APEX2'
_computing_data_reduction 'Bruker SAINT'
_computing_molecular_graphics 'Bruker SHELXTL'
_computing_publication_material 'Bruker SHELXTL'
_computing_structure_refinement 'SHELXL-97 (Sheldrick, 1997)'
_computing_structure_solution 'SHELXS-97 (Sheldrick, 1990)'
_diffrn_ambient_temperature 173
_diffrn_detector_area_resol_mean 8.333
_diffrn_measured_fraction_theta_full 0.963
_diffrn_measured_fraction_theta_max 0.878
_diffrn_measurement_device_type 'Bruker APEX-II CCD'
_diffrn_measurement_method '\f and \w scans'
_diffrn_radiation_monochromator graphite
_diffrn_radiation_source 'fine-focus sealed tube'
_diffrn_radiation_type MoK\a
_diffrn_radiation_wavelength 0.71073
_diffrn_reflns_av_R_equivalents 0.0419
_diffrn_reflns_av_sigmaI/netI 0.1285
_diffrn_reflns_limit_h_max 22
_diffrn_reflns_limit_h_min -22
_diffrn_reflns_limit_k_max 26
_diffrn_reflns_limit_k_min -24
_diffrn_reflns_limit_l_max 36
_diffrn_reflns_limit_l_min 0
_diffrn_reflns_number 44131
_diffrn_reflns_theta_full 25.00
_diffrn_reflns_theta_max 27.85
_diffrn_reflns_theta_min 1.29
_diffrn_standards_number 0
_exptl_absorpt_coefficient_mu 0.091
_exptl_absorpt_correction_T_max 0.9955
_exptl_absorpt_correction_T_min 0.9829
_exptl_absorpt_correction_type empirical
_exptl_absorpt_process_details
; 
 SADABS Sheldrick 1996 
;
_exptl_crystal_colour colorless
_exptl_crystal_density_diffrn 1.255
_exptl_crystal_density_method 'not measured'
_exptl_crystal_description plate
_exptl_crystal_F_000 3468
_exptl_crystal_size_max 0.19
_exptl_crystal_size_mid 0.19
_exptl_crystal_size_min 0.05
_refine_diff_density_max 1.225
_refine_diff_density_min -0.441
_refine_diff_density_rms 0.094
_refine_ls_d_res_low 15.80
_refine_ls_extinction_method none
_refine_ls_goodness_of_fit_ref 1.127
_refine_ls_hydrogen_treatment constr
_refine_ls_matrix_type full
_refine_ls_number_parameters 2057
_refine_ls_number_reflns 29151
_refine_ls_number_restraints 477
_refine_ls_restrained_S_all 1.118
_refine_ls_R_factor_all 0.1910
_refine_ls_R_factor_gt 0.1268
_refine_ls_shift/su_max 0.001
_refine_ls_shift/su_mean 0.000
_refine_ls_structure_factor_coef Fsqd
_refine_ls_weighting_details 'calc w=1/[\s^2^(Fo^2^)+(0.0755P)^2^+46.4638P] where P=(Fo^2^+2Fc^2^)/3'
_refine_ls_weighting_scheme calc
_refine_ls_wR_factor_gt 0.2652
_refine_ls_wR_factor_ref 0.3036
_reflns_number_gt 26507
_reflns_number_total 36198
_reflns_threshold_expression >2sigma(I)
_cod_data_source_file ol301996q_si_003.cif
_cod_data_source_block 111108ikeda7
_cod_depositor_comments
;
The following automatic conversions were performed:

'_symmetry_cell_setting' value 'Triclinic' changed to 'triclinic'
according to /home/saulius/struct/CIF-dictionaries/cif_core.dic
dictionary named 'cif_core.dic' version 2.4.2 from 2011-04-26.

Automatic conversion script
Id: cif_fix_values 1891 2012-01-12 08:04:46Z andrius 
;
_cod_original_sg_symbol_H-M P-1
_cod_original_formula_sum 'C175.50 H227.50 N10.50 O47.50'
_cod_database_code 1508618
_refine_ls_d_res_max 0.84

loop_
_symmetry_equiv_pos_as_xyz
'x, y, z'
'-x, -y, -z'

loop_
_atom_site_label
_atom_site_type_symbol
_atom_site_fract_x
_atom_site_fract_y
_atom_site_fract_z
_atom_site_U_iso_or_equiv
_atom_site_adp_type
_atom_site_occupancy
_atom_site_symmetry_multiplicity
_atom_site_calc_flag
_atom_site_refinement_flags
_atom_site_disorder_assembly
_atom_site_disorder_group
C1 C 0.6631(6) 0.7327(6) 0.3545(3) 0.022(2) Uani 1 1 d U . .
H1 H 0.6938 0.7559 0.3315 0.026 Uiso 1 1 calc R . .
C2 C 0.6923(6) 0.7044(6) 0.4029(4) 0.028(3) Uani 1 1 d U . .
C3 C 0.6441(7) 0.6739(7) 0.4369(4) 0.029(3) Uani 1 1 d . . .
C4 C 0.5717(7) 0.6696(6) 0.4202(4) 0.035(3) Uani 1 1 d . . .
H2 H 0.5410 0.6459 0.4429 0.042 Uiso 1 1 calc R . .
C5 C 0.5451(6) 0.6998(6) 0.3708(4) 0.028(3) Uani 1 1 d . . .
C6 C 0.5914(6) 0.7297(6) 0.3369(4) 0.028(3) Uani 1 1 d U . .
C7 C 0.5631(6) 0.7596(6) 0.2819(3) 0.023(2) Uani 1 1 d U . .
H3 H 0.5320 0.7297 0.2760 0.027 Uiso 1 1 calc R . .
C8 C 0.5259(6) 0.8989(6) 0.2612(3) 0.021(2) Uani 1 1 d U . .
H4 H 0.5849 0.8875 0.2633 0.025 Uiso 1 1 calc R . .
C9 C 0.4981(6) 0.8404(6) 0.2706(4) 0.026(3) Uani 1 1 d U . .
C10 C 0.4115(6) 0.8600(7) 0.2696(4) 0.030(3) Uani 1 1 d . . .
C11 C 0.3558(7) 0.9326(7) 0.2564(4) 0.033(3) Uani 1 1 d U . .
H5 H 0.2968 0.9442 0.2547 0.040 Uiso 1 1 calc R . .
C12 C 0.3850(6) 0.9883(6) 0.2457(4) 0.032(3) Uani 1 1 d . . .
C13 C 0.4714(7) 0.9718(6) 0.2490(4) 0.030(3) Uani 1 1 d . . .
C14 C 0.5036(6) 1.0354(6) 0.2399(3) 0.027(2) Uani 1 1 d U . .
H6 H 0.4550 1.0820 0.2239 0.032 Uiso 1 1 calc R . .
C15 C 0.6048(6) 1.0138(6) 0.3109(4) 0.027(2) Uani 1 1 d U . .
H7 H 0.6491 0.9845 0.2936 0.032 Uiso 1 1 calc R . .
C16 C 0.5256(6) 1.0463(6) 0.2891(4) 0.025(2) Uani 1 1 d U . .
C17 C 0.4619(7) 1.0887(7) 0.3171(4) 0.037(3) Uani 1 1 d . . .
C18 C 0.4794(7) 1.0963(7) 0.3608(4) 0.036(3) Uani 1 1 d U . .
H8 H 0.4355 1.1262 0.3779 0.044 Uiso 1 1 calc R . .
C19 C 0.5594(7) 1.0619(7) 0.3813(4) 0.031(3) Uani 1 1 d U . .
C20 C 0.6252(6) 1.0201(6) 0.3557(4) 0.029(3) Uani 1 1 d . . .
C21 C 0.7150(6) 0.9835(6) 0.3790(4) 0.026(3) Uani 1 1 d U . .
H9 H 0.7209 1.0185 0.3969 0.031 Uiso 1 1 calc R . .
C22 C 0.7417(6) 0.8459(6) 0.4046(4) 0.023(2) Uani 1 1 d U . .
H10 H 0.7442 0.8472 0.3701 0.028 Uiso 1 1 calc R . .
C23 C 0.7268(6) 0.9113(6) 0.4186(4) 0.028(3) Uani 1 1 d . . .
C24 C 0.7203(7) 0.9073(7) 0.4681(4) 0.034(3) Uani 1 1 d . . .
C25 C 0.7238(6) 0.8442(7) 0.5031(4) 0.031(3) Uani 1 1 d U . .
H11 H 0.7149 0.8448 0.5371 0.037 Uiso 1 1 calc R . .
C26 C 0.7406(6) 0.7797(6) 0.4882(4) 0.027(3) Uani 1 1 d . . .
C27 C 0.7528(6) 0.7797(6) 0.4384(4) 0.028(3) Uani 1 1 d U . .
C28 C 0.7728(6) 0.7094(6) 0.4208(4) 0.028(3) Uani 1 1 d . . .
H12 H 0.7965 0.6666 0.4506 0.034 Uiso 1 1 calc R . .
O1 O 0.6666(5) 0.6426(5) 0.4863(3) 0.040(2) Uani 1 1 d . . .
H13 H 0.6986 0.6603 0.4951 0.059 Uiso 1 1 calc R . .
O2 O 0.4754(4) 0.6943(5) 0.3542(3) 0.038(2) Uani 1 1 d . . .
H14 H 0.4550 0.6719 0.3780 0.057 Uiso 1 1 calc R . .
O3 O 0.3759(4) 0.8051(5) 0.2811(3) 0.039(2) Uani 1 1 d . . .
H15 H 0.4010 0.7721 0.3066 0.059 Uiso 1 1 calc R . .
O4 O 0.3313(4) 1.0614(4) 0.2325(3) 0.043(2) Uani 1 1 d . . .
H16 H 0.2810 1.0647 0.2353 0.064 Uiso 1 1 calc R . .
O5 O 0.3781(4) 1.1246(5) 0.2987(3) 0.042(2) Uani 1 1 d . . .
H17 H 0.3749 1.1165 0.2709 0.063 Uiso 1 1 calc R . .
O6 O 0.5706(5) 1.0727(5) 0.4262(3) 0.042(2) Uani 1 1 d . . .
H18 H 0.6194 1.0440 0.4380 0.064 Uiso 1 1 calc R . .
O7 O 0.7077(5) 0.9722(4) 0.4829(3) 0.046(2) Uani 1 1 d . . .
H19 H 0.7001 0.9696 0.5140 0.069 Uiso 1 1 d R . .
O8 O 0.7479(5) 0.7149(4) 0.5230(3) 0.038(2) Uani 1 1 d . . .
H20 H 0.7417 0.7198 0.5528 0.057 Uiso 1 1 d R . .
C29 C 1.0194(6) 0.7388(7) 0.2572(4) 0.030(3) Uani 1 1 d . . .
H21 H 0.9607 0.7696 0.2534 0.036 Uiso 1 1 calc R . .
C30 C 1.0746(7) 0.7680(7) 0.2689(4) 0.032(3) Uani 1 1 d . . .
C31 C 1.1608(7) 0.7220(7) 0.2717(5) 0.040(3) Uani 1 1 d . . .
C32 C 1.1878(6) 0.6501(7) 0.2655(4) 0.038(3) Uani 1 1 d . . .
H22 H 1.2464 0.6193 0.2684 0.046 Uiso 1 1 calc R . .
C33 C 1.1301(7) 0.6235(7) 0.2552(4) 0.040(3) Uani 1 1 d . . .
C34 C 1.0448(7) 0.6676(7) 0.2507(4) 0.033(3) Uani 1 1 d . . .
C35 C 0.9782(6) 0.6373(6) 0.2401(4) 0.026(3) Uani 1 1 d U . .
H23 H 1.0079 0.5821 0.2463 0.031 Uiso 1 1 calc R . .
C36 C 0.8741(6) 0.7281(6) 0.1691(4) 0.028(3) Uani 1 1 d U . .
H24 H 0.8413 0.7534 0.1926 0.033 Uiso 1 1 calc R . .
C37 C 0.9487(6) 0.6670(7) 0.1857(4) 0.029(3) Uani 1 1 d . . .
C38 C 0.9950(6) 0.6325(6) 0.1497(4) 0.031(3) Uani 1 1 d . . .
C39 C 0.9683(7) 0.6573(7) 0.1010(4) 0.036(3) Uani 1 1 d . . .
H25 H 1.0021 0.6327 0.0774 0.044 Uiso 1 1 calc R . .
C40 C 0.8935(8) 0.7173(7) 0.0851(4) 0.040(3) Uani 1 1 d . . .
C41 C 0.8450(6) 0.7545(7) 0.1191(4) 0.032(3) Uani 1 1 d U . .
C42 C 0.7634(7) 0.8214(7) 0.1018(4) 0.032(3) Uani 1 1 d . . .
H26 H 0.7405 0.8140 0.0724 0.038 Uiso 1 1 calc R . .
C43 C 0.7951(6) 0.9293(6) 0.1158(4) 0.024(3) Uani 1 1 d U . .
H27 H 0.7944 0.9079 0.1504 0.028 Uiso 1 1 calc R . .
C44 C 0.7820(6) 0.8936(6) 0.0834(4) 0.029(3) Uani 1 1 d U . .
C45 C 0.7864(8) 0.9244(7) 0.0335(4) 0.040(3) Uani 1 1 d . . .
C46 C 0.7979(7) 0.9891(8) 0.0162(4) 0.043(3) Uani 1 1 d U . .
H28 H 0.7970 1.0107 -0.0185 0.052 Uiso 1 1 calc R . .
C47 C 0.8112(7) 1.0228(7) 0.0511(5) 0.041(3) Uani 1 1 d . . .
C48 C 0.8094(6) 0.9942(7) 0.1017(4) 0.030(3) Uani 1 1 d U . .
C49 C 0.8248(6) 1.0312(6) 0.1395(4) 0.027(3) Uani 1 1 d . . .
H29 H 0.8188 1.0823 0.1206 0.032 Uiso 1 1 calc R . .
C50 C 0.9384(7) 0.9414(7) 0.2071(4) 0.033(3) Uani 1 1 d U . .
H30 H 0.8943 0.9316 0.2261 0.040 Uiso 1 1 calc R . .
C51 C 0.9159(6) 0.9911(6) 0.1608(4) 0.029(3) Uani 1 1 d U . .
C52 C 0.9820(7) 1.0027(7) 0.1328(4) 0.033(3) Uani 1 1 d . . .
C53 C 1.0631(7) 0.9675(7) 0.1523(4) 0.039(3) Uani 1 1 d U . .
H31 H 1.1076 0.9765 0.1333 0.046 Uiso 1 1 calc R . .
C54 C 1.0813(6) 0.9196(6) 0.1986(4) 0.029(3) Uani 1 1 d U . .
C55 C 1.0191(6) 0.9048(6) 0.2278(4) 0.026(3) Uani 1 1 d U . .
C56 C 1.0425(6) 0.8459(6) 0.2773(4) 0.026(3) Uani 1 1 d . . .
H32 H 1.0906 0.8500 0.2929 0.031 Uiso 1 1 calc R . .
O9 O 1.2230(5) 0.7444(5) 0.2819(3) 0.043(2) Uani 1 1 d U . .
H33 H 1.2355 0.7688 0.2555 0.065 Uiso 1 1 calc R . .
O10 O 1.1635(4) 0.5522(5) 0.2504(3) 0.044(2) Uani 1 1 d . . .
H34 H 1.1339 0.5476 0.2298 0.066 Uiso 1 1 calc R . .
O11 O 1.0686(5) 0.5728(5) 0.1654(3) 0.047(2) Uani 1 1 d . . .
H35 H 1.1030 0.5700 0.1424 0.070 Uiso 1 1 calc R . .
O12 O 0.8671(6) 0.7420(6) 0.0362(3) 0.055(3) Uani 1 1 d . . .
H36 H 0.8998 0.7127 0.0202 0.083 Uiso 1 1 calc R . .
O13 O 0.7734(6) 0.8908(6) -0.0020(3) 0.058(3) Uani 1 1 d . . .
H37 H 0.8178 0.8541 -0.0039 0.087 Uiso 1 1 calc R . .
O14 O 0.8238(6) 1.0895(5) 0.0359(3) 0.046(2) Uani 1 1 d . . .
H38 H 0.8187 1.1045 0.0047 0.069 Uiso 1 1 calc R . .
O15 O 0.9711(5) 1.0503(5) 0.0862(3) 0.048(2) Uani 1 1 d . . .
H39 H 0.9301 1.0510 0.0710 0.071 Uiso 1 1 calc R . .
O16 O 1.1653(4) 0.8852(5) 0.2169(3) 0.037(2) Uani 1 1 d . . .
H40 H 1.1665 0.8830 0.2474 0.056 Uiso 1 1 calc R . .
C57 C 0.6345(6) 0.7486(6) 0.2452(4) 0.029(3) Uani 1 1 d . . .
H41 H 0.6663 0.7789 0.2483 0.035 Uiso 1 1 calc R . .
H42 H 0.6741 0.6958 0.2536 0.035 Uiso 1 1 calc R . .
C58 C 0.6011(6) 0.7704(7) 0.1921(4) 0.029(3) Uani 1 1 d . . .
H43 H 0.5726 0.7374 0.1891 0.034 Uiso 1 1 calc R . .
H44 H 0.5576 0.8217 0.1852 0.034 Uiso 1 1 calc R . .
C59 C 0.6657(7) 0.7669(7) 0.1528(4) 0.034(3) Uani 1 1 d U . .
H45 H 0.6418 0.7652 0.1220 0.041 Uiso 1 1 calc R . .
H46 H 0.7156 0.7199 0.1639 0.041 Uiso 1 1 calc R . .
C60 C 0.6958(7) 0.8305(7) 0.1402(4) 0.034(3) Uani 1 1 d . . .
H47 H 0.6469 0.8777 0.1274 0.041 Uiso 1 1 calc R . .
H48 H 0.7183 0.8338 0.1709 0.041 Uiso 1 1 calc R . .
C61 C 0.5761(6) 1.0282(6) 0.2038(4) 0.025(3) Uani 1 1 d . . .
H49 H 0.5601 1.0205 0.1728 0.030 Uiso 1 1 calc R . .
H50 H 0.6269 0.9842 0.2189 0.030 Uiso 1 1 calc R . .
C62 C 0.5979(6) 1.0976(6) 0.1909(4) 0.027(3) Uani 1 1 d . . .
H51 H 0.5465 1.1416 0.1765 0.032 Uiso 1 1 calc R . .
H52 H 0.6142 1.1049 0.2221 0.032 Uiso 1 1 calc R . .
C63 C 0.6693(6) 1.0936(7) 0.1544(4) 0.033(3) Uani 1 1 d U . .
H53 H 0.6587 1.0767 0.1260 0.040 Uiso 1 1 calc R . .
H54 H 0.6694 1.1439 0.1411 0.040 Uiso 1 1 calc R . .
C64 C 0.7562(6) 1.0409(7) 0.1785(4) 0.039(3) Uani 1 1 d . . .
H55 H 0.7545 0.9919 0.1952 0.046 Uiso 1 1 calc R . .
H56 H 0.7702 1.0609 0.2042 0.046 Uiso 1 1 calc R . .
C65 C 0.7871(6) 0.9706(6) 0.3409(4) 0.029(3) Uani 1 1 d U . .
H57 H 0.7870 0.9325 0.3246 0.034 Uiso 1 1 calc R . .
H58 H 0.7758 1.0173 0.3147 0.034 Uiso 1 1 calc R . .
C66 C 0.8745(6) 0.9453(7) 0.3655(4) 0.033(3) Uani 1 1 d U . .
H59 H 0.8741 0.9841 0.3813 0.040 Uiso 1 1 calc R . .
H60 H 0.8843 0.8996 0.3923 0.040 Uiso 1 1 calc R . .
C67 C 0.9482(7) 0.9300(7) 0.3308(4) 0.037(3) Uani 1 1 d . . .
H61 H 0.9984 0.9275 0.3477 0.044 Uiso 1 1 calc R . .
H62 H 0.9340 0.9721 0.3008 0.044 Uiso 1 1 calc R . .
C68 C 0.9712(6) 0.8572(6) 0.3143(4) 0.028(3) Uani 1 1 d U . .
H63 H 0.9887 0.8146 0.3440 0.033 Uiso 1 1 calc R . .
H64 H 0.9204 0.8584 0.2987 0.033 Uiso 1 1 calc R . .
C69 C 0.8412(6) 0.6985(6) 0.3817(4) 0.027(3) Uani 1 1 d . . .
H65 H 0.8184 0.7380 0.3507 0.032 Uiso 1 1 calc R . .
H66 H 0.8901 0.7046 0.3939 0.032 Uiso 1 1 calc R . .
C70 C 0.8717(7) 0.6235(7) 0.3696(4) 0.035(3) Uani 1 1 d U . .
H67 H 0.8229 0.6174 0.3574 0.042 Uiso 1 1 calc R . .
H68 H 0.8948 0.5840 0.4005 0.042 Uiso 1 1 calc R . .
C71 C 0.9397(6) 0.6139(7) 0.3305(4) 0.034(3) Uani 1 1 d . . .
H69 H 0.9809 0.6329 0.3385 0.040 Uiso 1 1 calc R . .
H70 H 0.9705 0.5601 0.3331 0.040 Uiso 1 1 calc R . .
C72 C 0.9079(6) 0.6523(6) 0.2768(4) 0.029(3) Uani 1 1 d . . .
H71 H 0.8651 0.6350 0.2688 0.035 Uiso 1 1 calc R . .
H72 H 0.8799 0.7065 0.2733 0.035 Uiso 1 1 calc R . .
C73 C 0.8940(6) 0.3009(6) 0.3908(4) 0.024(2) Uani 1 1 d U . .
H73 H 0.8715 0.3103 0.3583 0.029 Uiso 1 1 calc R . .
C74 C 0.9058(6) 0.2332(6) 0.4247(3) 0.026(2) Uani 1 1 d U . .
C75 C 0.9399(7) 0.2199(7) 0.4711(4) 0.035(3) Uani 1 1 d . . .
C76 C 0.9617(7) 0.2731(8) 0.4843(4) 0.039(3) Uani 1 1 d . . .
H74 H 0.9847 0.2638 0.5166 0.047 Uiso 1 1 calc R . .
C77 C 0.9492(7) 0.3389(8) 0.4495(5) 0.045(3) Uani 1 1 d . . .
C78 C 0.9139(6) 0.3548(6) 0.4029(4) 0.028(2) Uani 1 1 d U . .
C79 C 0.9037(7) 0.4281(7) 0.3635(4) 0.034(3) Uani 1 1 d U . .
H75 H 0.9099 0.4624 0.3818 0.041 Uiso 1 1 calc R . .
C80 C 0.9627(6) 0.4086(6) 0.2794(3) 0.025(2) Uani 1 1 d U . .
H76 H 0.9103 0.4080 0.2713 0.030 Uiso 1 1 calc R . .
C81 C 0.9713(6) 0.4172(6) 0.3262(4) 0.033(3) Uani 1 1 d . . .
C82 C 1.0491(7) 0.4176(6) 0.3390(5) 0.041(3) Uani 1 1 d . . .
C83 C 1.1107(6) 0.4130(6) 0.3033(5) 0.038(3) Uani 1 1 d . . .
H77 H 1.1615 0.4172 0.3105 0.045 Uiso 1 1 calc R . .
C84 C 1.0986(7) 0.4025(7) 0.2569(4) 0.034(3) Uani 1 1 d U . .
C85 C 1.0222(6) 0.4009(6) 0.2436(4) 0.026(3) Uani 1 1 d U . .
C86 C 1.0110(6) 0.3900(6) 0.1934(4) 0.029(3) Uani 1 1 d . . .
H78 H 1.0454 0.4128 0.1697 0.035 Uiso 1 1 calc R . .
C87 C 1.0060(6) 0.2602(6) 0.2167(3) 0.022(2) Uani 1 1 d U . .
H79 H 0.9511 0.2812 0.2289 0.026 Uiso 1 1 calc R . .
C88 C 1.0474(7) 0.3083(7) 0.1955(4) 0.033(3) Uani 1 1 d U . .
C89 C 1.1285(6) 0.2748(7) 0.1786(4) 0.033(3) Uani 1 1 d . . .
C90 C 1.1671(6) 0.1988(7) 0.1845(4) 0.039(3) Uani 1 1 d . . .
H80 H 1.2234 0.1769 0.1744 0.046 Uiso 1 1 calc R . .
C91 C 1.1221(6) 0.1554(7) 0.2054(4) 0.031(3) Uani 1 1 d . . .
C92 C 1.0408(6) 0.1833(6) 0.2208(3) 0.026(2) Uani 1 1 d U . .
C93 C 0.9891(5) 0.1358(6) 0.2414(4) 0.020(2) Uani 1 1 d U . .
H81 H 1.0156 0.0896 0.2292 0.025 Uiso 1 1 calc R . .
C94 C 0.9389(6) 0.1520(6) 0.3278(3) 0.024(2) Uani 1 1 d U . .
H82 H 0.8922 0.1951 0.3119 0.028 Uiso 1 1 calc R . .
C95 C 0.9984(6) 0.1117(6) 0.2977(4) 0.028(3) Uani 1 1 d . . .
C96 C 1.0632(7) 0.0483(7) 0.3228(4) 0.031(3) Uani 1 1 d U . .
C97 C 1.0721(6) 0.0279(6) 0.3734(4) 0.029(3) Uani 1 1 d . . .
H83 H 1.1190 -0.0150 0.3894 0.035 Uiso 1 1 calc R . .
C98 C 1.0117(6) 0.0704(6) 0.4020(4) 0.027(3) Uani 1 1 d . . .
C99 C 0.9447(6) 0.1325(6) 0.3786(4) 0.029(3) Uani 1 1 d . . .
C100 C 0.8782(6) 0.1768(6) 0.4107(4) 0.026(2) Uani 1 1 d U . .
H84 H 0.8764 0.1404 0.4424 0.031 Uiso 1 1 calc R . .
O17 O 0.9549(6) 0.1556(5) 0.5080(3) 0.049(2) Uani 1 1 d . . .
H85 H 0.9416 0.1261 0.4973 0.074 Uiso 1 1 calc R . .
O18 O 0.9702(6) 0.3922(5) 0.4614(3) 0.055(3) Uani 1 1 d . . .
H86 H 0.9730 0.3851 0.4929 0.083 Uiso 1 1 d R . .
O19 O 1.0675(5) 0.4247(5) 0.3834(3) 0.041(2) Uani 1 1 d . . .
H87 H 1.0297 0.4209 0.4035 0.062 Uiso 1 1 calc R . .
O20 O 1.1648(4) 0.3976(5) 0.2263(3) 0.040(2) Uani 1 1 d . . .
H88 H 1.1530 0.3923 0.1991 0.061 Uiso 1 1 calc R . .
O21 O 1.1725(5) 0.3197(5) 0.1580(3) 0.043(2) Uani 1 1 d . . .
H89 H 1.2215 0.3006 0.1711 0.064 Uiso 1 1 calc R . .
O22 O 1.1665(4) 0.0795(4) 0.2125(3) 0.040(2) Uani 1 1 d . . .
H90 H 1.1487 0.0645 0.1918 0.060 Uiso 1 1 calc R . .
O23 O 1.1212(5) 0.0071(4) 0.2941(3) 0.044(2) Uani 1 1 d . . .
H91 H 1.1643 -0.0231 0.3118 0.065 Uiso 1 1 calc R . .
O24 O 1.0198(5) 0.0504(5) 0.4530(3) 0.040(2) Uani 1 1 d . . .
H92 H 1.0679 0.0169 0.4619 0.060 Uiso 1 1 calc R . .
C101 C 0.5414(6) 0.3843(6) 0.3045(4) 0.026(3) Uani 1 1 d U . .
H93 H 0.5956 0.3800 0.2920 0.031 Uiso 1 1 calc R . .
C102 C 0.5123(6) 0.3291(6) 0.3035(3) 0.025(2) Uani 1 1 d U . .
C103 C 0.4351(6) 0.3363(6) 0.3221(4) 0.030(3) Uani 1 1 d U . .
C104 C 0.3848(6) 0.3987(6) 0.3389(4) 0.031(3) Uani 1 1 d U . .
H94 H 0.3292 0.4051 0.3496 0.038 Uiso 1 1 calc R . .
C105 C 0.4169(6) 0.4506(6) 0.3398(4) 0.026(2) Uani 1 1 d U . .
C106 C 0.4948(6) 0.4442(6) 0.3226(3) 0.025(2) Uani 1 1 d U . .
C107 C 0.5328(6) 0.5015(6) 0.3243(4) 0.025(3) Uani 1 1 d . . .
H95 H 0.4990 0.5296 0.3486 0.030 Uiso 1 1 calc R . .
C108 C 0.5793(5) 0.5507(6) 0.2382(4) 0.024(3) Uani 1 1 d . . .
H96 H 0.6315 0.5091 0.2464 0.029 Uiso 1 1 calc R . .
C109 C 0.5195(6) 0.5591(6) 0.2741(4) 0.025(2) Uani 1 1 d U . .
C110 C 0.4441(6) 0.6206(6) 0.2603(4) 0.027(3) Uani 1 1 d U . .
C111 C 0.4303(7) 0.6684(7) 0.2143(4) 0.032(3) Uani 1 1 d . . .
H97 H 0.3782 0.7102 0.2062 0.038 Uiso 1 1 calc R . .
C112 C 0.4929(6) 0.6561(6) 0.1792(4) 0.024(2) Uani 1 1 d U . .
C113 C 0.5699(6) 0.5975(6) 0.1914(4) 0.024(3) Uani 1 1 d . . .
C114 C 0.6405(6) 0.5872(6) 0.1538(3) 0.022(2) Uani 1 1 d U . .
H98 H 0.6335 0.6382 0.1341 0.026 Uiso 1 1 calc R . .
C115 C 0.6549(6) 0.4690(6) 0.1304(4) 0.028(3) Uani 1 1 d U . .
H99 H 0.6749 0.4424 0.1636 0.034 Uiso 1 1 calc R . .
C116 C 0.6297(6) 0.5472(6) 0.1168(4) 0.028(3) Uani 1 1 d U . .
C117 C 0.5978(6) 0.5844(7) 0.0679(4) 0.030(3) Uani 1 1 d . . .
C118 C 0.5931(7) 0.5459(7) 0.0346(4) 0.037(3) Uani 1 1 d . . .
H100 H 0.5707 0.5720 0.0017 0.044 Uiso 1 1 calc R . .
C119 C 0.6208(7) 0.4698(7) 0.0489(4) 0.036(3) Uani 1 1 d . . .
C120 C 0.6510(6) 0.4300(6) 0.0964(4) 0.027(2) Uani 1 1 d U . .
C121 C 0.6801(6) 0.3460(6) 0.1126(4) 0.027(3) Uani 1 1 d . . .
H101 H 0.6834 0.3289 0.0815 0.033 Uiso 1 1 calc R . .
C122 C 0.6175(6) 0.3020(6) 0.1962(3) 0.023(2) Uani 1 1 d U . .
H102 H 0.6651 0.3003 0.2127 0.027 Uiso 1 1 calc R . .
C123 C 0.6128(6) 0.3235(6) 0.1446(4) 0.030(3) Uani 1 1 d . . .
C124 C 0.5432(7) 0.3270(7) 0.1210(4) 0.035(3) Uani 1 1 d . . .
C125 C 0.4822(7) 0.3090(7) 0.1489(4) 0.040(3) Uani 1 1 d . . .
H103 H 0.4341 0.3118 0.1322 0.048 Uiso 1 1 calc R . .
C126 C 0.4878(6) 0.2869(6) 0.1999(4) 0.026(3) Uani 1 1 d . . .
C127 C 0.5576(6) 0.2831(6) 0.2251(4) 0.023(3) Uani 1 1 d . . .
C128 C 0.5652(6) 0.2614(6) 0.2820(4) 0.028(3) Uani 1 1 d U . .
H104 H 0.5400 0.2234 0.2940 0.034 Uiso 1 1 calc R . .
O25 O 0.4043(5) 0.2818(5) 0.3225(3) 0.043(2) Uani 1 1 d . . .
H105 H 0.3833 0.2894 0.2943 0.064 Uiso 1 1 calc R . .
O26 O 0.3639(5) 0.5100(5) 0.3583(3) 0.047(2) Uani 1 1 d . . .
H106 H 0.3787 0.5460 0.3480 0.070 Uiso 1 1 calc R . .
O27 O 0.3837(4) 0.6319(4) 0.2971(3) 0.0329(19) Uani 1 1 d U . .
H107 H 0.3398 0.6691 0.2852 0.049 Uiso 1 1 calc R . .
O28 O 0.4800(4) 0.7025(5) 0.1324(3) 0.042(2) Uani 1 1 d . . .
H108 H 0.4339 0.7391 0.1308 0.063 Uiso 1 1 calc R . .
O29 O 0.5696(5) 0.6599(5) 0.0511(3) 0.046(2) Uani 1 1 d . . .
H109 H 0.5406 0.6798 0.0729 0.069 Uiso 1 1 calc R . .
O30 O 0.6141(6) 0.4293(5) 0.0167(3) 0.045(2) Uani 1 1 d . . .
H110 H 0.6259 0.4475 -0.0122 0.068 Uiso 1 1 calc R . .
O31 O 0.5287(5) 0.3486(6) 0.0708(3) 0.052(3) Uani 1 1 d . . .
H111 H 0.5740 0.3298 0.0567 0.078 Uiso 1 1 calc R . .
O32 O 0.4252(5) 0.2670(5) 0.2245(3) 0.047(2) Uani 1 1 d . . .
H112 H 0.3885 0.3038 0.2329 0.071 Uiso 1 1 calc R . .
C129 C 0.6239(6) 0.4654(6) 0.3447(4) 0.025(3) Uani 1 1 d U . .
H113 H 0.6612 0.4412 0.3202 0.030 Uiso 1 1 calc R . .
H114 H 0.6284 0.4265 0.3757 0.030 Uiso 1 1 calc R . .
C130 C 0.6541(6) 0.5223(6) 0.3558(4) 0.031(3) Uani 1 1 d . . .
H115 H 0.6494 0.5611 0.3247 0.037 Uiso 1 1 calc R . .
H116 H 0.6162 0.5466 0.3800 0.037 Uiso 1 1 calc R . .
C131 C 0.7454(6) 0.4880(7) 0.3765(4) 0.032(3) Uani 1 1 d . . .
H117 H 0.7550 0.5243 0.3910 0.038 Uiso 1 1 calc R . .
H118 H 0.7522 0.4436 0.4040 0.038 Uiso 1 1 calc R . .
C132 C 0.8123(6) 0.4657(6) 0.3399(4) 0.030(3) Uani 1 1 d . . .
H119 H 0.8079 0.5103 0.3132 0.036 Uiso 1 1 calc R . .
H120 H 0.8020 0.4308 0.3244 0.036 Uiso 1 1 calc R . .
C133 C 0.7306(5) 0.5505(6) 0.1766(4) 0.023(2) Uani 1 1 d . . .
H121 H 0.7343 0.5750 0.2025 0.028 Uiso 1 1 calc R . .
H122 H 0.7428 0.4977 0.1931 0.028 Uiso 1 1 calc R . .
C134 C 0.7961(5) 0.5545(6) 0.1393(4) 0.022(2) Uani 1 1 d U . .
H123 H 0.7863 0.6073 0.1246 0.027 Uiso 1 1 calc R . .
H124 H 0.7894 0.5334 0.1121 0.027 Uiso 1 1 calc R . .
C135 C 0.8870(6) 0.5132(6) 0.1607(4) 0.030(3) Uani 1 1 d . . .
H125 H 0.9249 0.5296 0.1366 0.036 Uiso 1 1 calc R . .
H126 H 0.8906 0.5279 0.1916 0.036 Uiso 1 1 calc R . .
C136 C 0.9197(6) 0.4284(6) 0.1728(4) 0.024(3) Uani 1 1 d . . .
H127 H 0.8828 0.4114 0.1974 0.028 Uiso 1 1 calc R . .
H128 H 0.9160 0.4133 0.1421 0.028 Uiso 1 1 calc R . .
C137 C 0.7885(6) 0.2132(6) 0.3867(4) 0.031(3) Uani 1 1 d . . .
H129 H 0.7502 0.2447 0.4075 0.037 Uiso 1 1 calc R . .
H130 H 0.7894 0.2460 0.3536 0.037 Uiso 1 1 calc R . .
C138 C 0.7528(6) 0.1576(6) 0.3805(4) 0.029(3) Uani 1 1 d U . .
H131 H 0.7905 0.1268 0.3591 0.035 Uiso 1 1 calc R . .
H132 H 0.7532 0.1242 0.4135 0.035 Uiso 1 1 calc R . .
C139 C 0.6646(6) 0.1924(7) 0.3581(4) 0.034(3) Uani 1 1 d . . .
H133 H 0.6300 0.2321 0.3745 0.041 Uiso 1 1 calc R . .
H134 H 0.6399 0.1543 0.3656 0.041 Uiso 1 1 calc R . .
C140 C 0.6580(6) 0.2253(7) 0.3023(4) 0.031(3) Uani 1 1 d U . .
H135 H 0.6909 0.1856 0.2855 0.037 Uiso 1 1 calc R . .
H136 H 0.6830 0.2632 0.2943 0.037 Uiso 1 1 calc R . .
C141 C 0.8977(6) 0.1737(6) 0.2210(4) 0.029(3) Uani 1 1 d . . .
H137 H 0.8655 0.1433 0.2374 0.035 Uiso 1 1 calc R . .
H138 H 0.8709 0.2228 0.2286 0.035 Uiso 1 1 calc R . .
C142 C 0.8939(6) 0.1836(6) 0.1650(4) 0.031(3) Uani 1 1 d U . .
H139 H 0.9288 0.2117 0.1491 0.037 Uiso 1 1 calc R . .
H140 H 0.9191 0.1341 0.1578 0.037 Uiso 1 1 calc R . .
C143 C 0.8057(6) 0.2237(7) 0.1419(4) 0.030(3) Uani 1 1 d U . .
H141 H 0.7681 0.2018 0.1623 0.036 Uiso 1 1 calc R . .
H142 H 0.8065 0.2152 0.1084 0.036 Uiso 1 1 calc R . .
C144 C 0.7690(6) 0.3066(6) 0.1373(4) 0.026(3) Uani 1 1 d . . .
H143 H 0.8070 0.3285 0.1176 0.031 Uiso 1 1 calc R . .
H144 H 0.7665 0.3154 0.1709 0.031 Uiso 1 1 calc R . .
O33 O 0.4314(7) 0.1824(8) 0.0858(4) 0.096(4) Uani 1 1 d . . .
C145 C 0.4848(8) 0.2024(9) 0.0608(5) 0.065(5) Uani 1 1 d . . .
H145 H 0.4818 0.2504 0.0607 0.078 Uiso 1 1 calc R . .
N1 N 0.5428(8) 0.1666(9) 0.0353(5) 0.078(4) Uani 1 1 d . . .
C146 C 0.5998(11) 0.1933(11) 0.0091(7) 0.102(6) Uani 1 1 d U . .
H146 H 0.6375 0.1568 -0.0083 0.153 Uiso 1 1 calc R . .
H147 H 0.6333 0.2019 0.0321 0.153 Uiso 1 1 calc R . .
H148 H 0.5691 0.2401 -0.0153 0.153 Uiso 1 1 calc R . .
C147 C 0.5507(15) 0.0895(16) 0.0359(9) 0.159(11) Uani 1 1 d . . .
H149 H 0.5961 0.0685 0.0142 0.238 Uiso 1 1 calc R . .
H150 H 0.4971 0.0918 0.0240 0.238 Uiso 1 1 calc R . .
H151 H 0.5640 0.0580 0.0700 0.238 Uiso 1 1 calc R . .
O34 O 0.2708(6) -0.0728(6) 0.1536(3) 0.064(3) Uani 1 1 d . . .
C148 C 0.2728(10) -0.0082(10) 0.1360(5) 0.067(4) Uani 1 1 d U . .
H152 H 0.2213 0.0335 0.1352 0.080 Uiso 1 1 calc R . .
N2 N 0.3383(8) 0.0051(8) 0.1196(4) 0.066(4) Uani 1 1 d . . .
C149 C 0.3332(12) 0.0791(12) 0.1013(7) 0.105(6) Uani 1 1 d U . .
H153 H 0.2737 0.1135 0.0975 0.158 Uiso 1 1 calc R . .
H154 H 0.3597 0.0841 0.0689 0.158 Uiso 1 1 calc R . .
H155 H 0.3627 0.0908 0.1248 0.158 Uiso 1 1 calc R . .
C150 C 0.4168(9) -0.0514(11) 0.1224(7) 0.098(6) Uani 1 1 d . . .
H156 H 0.4149 -0.0974 0.1438 0.147 Uiso 1 1 calc R . .
H157 H 0.4583 -0.0387 0.1363 0.147 Uiso 1 1 calc R . .
H158 H 0.4331 -0.0583 0.0890 0.147 Uiso 1 1 calc R . .
O35 O 0.4271(6) 0.6048(6) 0.4209(3) 0.059(3) Uani 1 1 d . . .
C151 C 0.3548(9) 0.6277(9) 0.4319(5) 0.064(5) Uani 1 1 d . . .
H159 H 0.3184 0.6748 0.4126 0.077 Uiso 1 1 calc R . .
N3 N 0.3209(6) 0.5925(7) 0.4691(4) 0.058(3) Uani 1 1 d . . .
C152 C 0.2357(9) 0.6248(10) 0.4828(6) 0.080(5) Uani 1 1 d . . .
H160 H 0.2346 0.6387 0.5142 0.120 Uiso 1 1 calc R . .
H161 H 0.2093 0.5887 0.4871 0.120 Uiso 1 1 calc R . .
H162 H 0.2046 0.6691 0.4567 0.120 Uiso 1 1 calc R . .
C153 C 0.3745(10) 0.5197(10) 0.4997(6) 0.096(6) Uani 1 1 d . . .
H163 H 0.3538 0.4823 0.4962 0.143 Uiso 1 1 calc R . .
H164 H 0.3727 0.5215 0.5347 0.143 Uiso 1 1 calc R . .
H165 H 0.4329 0.5064 0.4888 0.143 Uiso 1 1 calc R . .
O36 O 0.0222(8) 0.6297(7) 0.4438(4) 0.100(4) Uani 1 1 d U . .
C154 C 0.0869(14) 0.5980(13) 0.4159(7) 0.092(6) Uani 1 1 d . . .
H166 H 0.0983 0.6277 0.3860 0.110 Uiso 1 1 calc R . .
N4 N 0.1315(9) 0.5311(10) 0.4288(5) 0.075(4) Uani 1 1 d . . .
C155 C 0.1158(11) 0.4822(11) 0.4744(7) 0.100(6) Uani 1 1 d . . .
H167 H 0.1508 0.4784 0.5021 0.150 Uiso 1 1 calc R . .
H168 H 0.1301 0.4327 0.4691 0.150 Uiso 1 1 calc R . .
H169 H 0.0559 0.5030 0.4823 0.150 Uiso 1 1 calc R . .
C156 C 0.1979(9) 0.4965(12) 0.3976(6) 0.103(7) Uani 1 1 d . . .
H170 H 0.1927 0.5312 0.3649 0.154 Uiso 1 1 calc R . .
H171 H 0.1929 0.4516 0.3934 0.154 Uiso 1 1 calc R . .
H172 H 0.2532 0.4831 0.4132 0.154 Uiso 1 1 calc R . .
O37 O 0.2736(5) 0.2682(5) 0.3803(3) 0.040(2) Uani 1 1 d . . .
C157 C 0.2454(7) 0.2443(7) 0.3518(4) 0.036(3) Uani 1 1 d . . .
H173 H 0.2729 0.2413 0.3211 0.043 Uiso 1 1 calc R . .
N5 N 0.1819(6) 0.2226(6) 0.3589(3) 0.039(2) Uani 1 1 d U . .
C158 C 0.1312(7) 0.2282(8) 0.4022(5) 0.058(4) Uani 1 1 d . . .
H174 H 0.1493 0.1795 0.4262 0.087 Uiso 1 1 calc R . .
H175 H 0.0715 0.2447 0.3924 0.087 Uiso 1 1 calc R . .
H176 H 0.1381 0.2642 0.4176 0.087 Uiso 1 1 calc R . .
C159 C 0.1592(9) 0.1931(10) 0.3230(6) 0.077(5) Uani 1 1 d . . .
H177 H 0.1778 0.2122 0.2901 0.115 Uiso 1 1 calc R . .
H178 H 0.0977 0.2082 0.3217 0.115 Uiso 1 1 calc R . .
H179 H 0.1866 0.1388 0.3324 0.115 Uiso 1 1 calc R . .
O38 O 0.1877(5) 0.8474(6) 0.0584(3) 0.065(3) Uani 1 1 d . . .
C160 C 0.1172(12) 0.8496(11) 0.0733(7) 0.093(6) Uani 1 1 d . . .
H180 H 0.0733 0.8933 0.0553 0.112 Uiso 1 1 calc R . .
N6 N 0.0895(8) 0.8132(8) 0.1030(5) 0.071(4) Uani 1 1 d . . .
C161 C 0.1613(13) 0.7418(13) 0.1355(7) 0.123(7) Uani 1 1 d U . .
H181 H 0.1701 0.6988 0.1225 0.185 Uiso 1 1 calc R . .
H182 H 0.1443 0.7325 0.1701 0.185 Uiso 1 1 calc R . .
H183 H 0.2141 0.7499 0.1339 0.185 Uiso 1 1 calc R . .
C162 C 0.0124(10) 0.8186(10) 0.1217(6) 0.086(6) Uani 1 1 d . . .
H184 H -0.0323 0.8592 0.0992 0.128 Uiso 1 1 calc R . .
H185 H 0.0084 0.8288 0.1546 0.128 Uiso 1 1 calc R . .
H186 H 0.0056 0.7718 0.1247 0.128 Uiso 1 1 calc R . .
O39 O 0.3503(7) 0.5171(7) 0.0732(4) 0.082(3) Uani 1 1 d . . .
C163 C 0.3962(9) 0.5091(8) 0.1086(6) 0.061(4) Uani 1 1 d . . .
H187 H 0.4494 0.5127 0.1010 0.073 Uiso 1 1 calc R . .
N7 N 0.3773(6) 0.4962(6) 0.1550(4) 0.044(3) Uani 1 1 d . . .
C164 C 0.3081(11) 0.4750(12) 0.1720(6) 0.104(7) Uani 1 1 d . . .
H188 H 0.2827 0.4962 0.2001 0.156 Uiso 1 1 calc R . .
H189 H 0.3286 0.4207 0.1827 0.156 Uiso 1 1 calc R . .
H190 H 0.2656 0.4937 0.1448 0.156 Uiso 1 1 calc R . .
C165 C 0.4309(10) 0.4900(9) 0.1942(5) 0.076(5) Uani 1 1 d . . .
H191 H 0.3963 0.5136 0.2193 0.113 Uiso 1 1 calc R . .
H192 H 0.4695 0.5147 0.1807 0.113 Uiso 1 1 calc R . .
H193 H 0.4638 0.4374 0.2095 0.113 Uiso 1 1 calc R . .
O40 O 0.130(2) 0.4987(19) 0.0850(13) 0.163(10) Uiso 0.477(17) 1 d PG A 1
N8 N 0.1638(16) 0.4162(15) 0.0349(9) 0.163(10) Uiso 0.477(17) 1 d PG A 1
C166 C 0.1095(14) 0.4632(17) 0.0613(11) 0.163(10) Uiso 0.477(17) 1 d PG A 1
H194 H 0.0445 0.4658 0.0590 0.195 Uiso 0.477(17) 1 d PG A 1
C167 C 0.136(3) 0.376(2) 0.0078(15) 0.163(10) Uiso 0.477(17) 1 d PG A 1
H195 H 0.1690 0.3158 0.0219 0.244 Uiso 0.477(17) 1 d PG A 1
H196 H 0.0676 0.3903 0.0126 0.244 Uiso 0.477(17) 1 d PG A 1
H197 H 0.1468 0.3911 -0.0321 0.244 Uiso 0.477(17) 1 d PG A 1
C168 C 0.2534(16) 0.406(3) 0.0336(17) 0.163(10) Uiso 0.477(17) 1 d PG A 1
H198 H 0.2939 0.3472 0.0495 0.244 Uiso 0.477(17) 1 d PG A 1
H199 H 0.2716 0.4228 -0.0047 0.244 Uiso 0.477(17) 1 d PG A 1
H200 H 0.2604 0.4402 0.0560 0.244 Uiso 0.477(17) 1 d PG A 1
O41 O 0.1197(17) 0.4921(17) 0.0975(10) 0.032(8) Uiso 0.224(17) 1 d PG B 2
N9 N 0.1772(13) 0.4125(13) 0.0458(8) 0.032(8) Uiso 0.224(17) 1 d PG B 2
C169 C 0.1814(13) 0.4510(15) 0.0790(9) 0.032(8) Uiso 0.224(17) 1 d PG B 2
H201 H 0.2475 0.4408 0.0873 0.039 Uiso 0.224(17) 1 d PG B 2
C170 C 0.2530(16) 0.365(2) 0.0254(13) 0.032(8) Uiso 0.224(17) 1 d PG B 2
H202 H 0.2521 0.3842 -0.0153 0.048 Uiso 0.224(17) 1 d PG B 2
H203 H 0.3090 0.3663 0.0409 0.048 Uiso 0.224(17) 1 d PG B 2
H204 H 0.2578 0.3072 0.0350 0.048 Uiso 0.224(17) 1 d PG B 2
C171 C 0.0941(15) 0.419(2) 0.0302(13) 0.032(8) Uiso 0.224(17) 1 d PG B 2
H205 H 0.0836 0.4418 -0.0102 0.048 Uiso 0.224(17) 1 d PG B 2
H206 H 0.0893 0.3647 0.0403 0.048 Uiso 0.224(17) 1 d PG B 2
H207 H 0.0472 0.4568 0.0496 0.048 Uiso 0.224(17) 1 d PG B 2
O42 O 0.3145(9) 1.0380(10) 0.4184(7) 0.063(5) Uiso 0.468(16) 1 d PG C 3
N10 N 0.4391(8) 0.9391(8) 0.4124(5) 0.063(5) Uiso 0.468(16) 1 d PG C 3
C172 C 0.3573(9) 0.9873(9) 0.3987(5) 0.063(5) Uiso 0.468(16) 1 d PG C 3
H208 H 0.3337 0.9753 0.3673 0.095 Uiso 0.468(16) 1 d PG C 3
C173 C 0.4858(13) 0.8803(12) 0.3874(8) 0.063(5) Uiso 0.468(16) 1 d PG C 3
H209 H 0.5050 0.8254 0.4136 0.095 Uiso 0.468(16) 1 d PG C 3
H210 H 0.4452 0.8828 0.3578 0.095 Uiso 0.468(16) 1 d PG C 3
H211 H 0.5428 0.8872 0.3708 0.095 Uiso 0.468(16) 1 d PG C 3
C174 C 0.4815(10) 0.9463(13) 0.4537(8) 0.063(5) Uiso 0.468(16) 1 d PG C 3
H212 H 0.5002 0.8954 0.4840 0.095 Uiso 0.468(16) 1 d PG C 3
H213 H 0.5379 0.9576 0.4410 0.095 Uiso 0.468(16) 1 d PG C 3
H214 H 0.4357 0.9929 0.4668 0.095 Uiso 0.468(16) 1 d PG C 3
O43 O 0.3315(10) 1.0178(9) 0.4345(6) 0.066(4) Uiso 0.532(16) 1 d PG C 4
N11 N 0.4411(8) 0.9245(8) 0.4080(4) 0.066(4) Uiso 0.532(16) 1 d PG C 4
C175 C 0.4077(9) 0.9786(8) 0.4337(5) 0.066(4) Uiso 0.532(16) 1 d PG C 4
H215 H 0.4577 0.9831 0.4538 0.098 Uiso 0.532(16) 1 d PG C 4
C176 C 0.5319(8) 0.8803(12) 0.4087(8) 0.066(4) Uiso 0.532(16) 1 d PG C 4
H216 H 0.5564 0.8880 0.3711 0.098 Uiso 0.532(16) 1 d PG C 4
H217 H 0.5649 0.8979 0.4321 0.098 Uiso 0.532(16) 1 d PG C 4
H218 H 0.5457 0.8210 0.4240 0.098 Uiso 0.532(16) 1 d PG C 4
C177 C 0.3840(10) 0.9103(12) 0.3788(8) 0.066(4) Uiso 0.532(16) 1 d PG C 4
H219 H 0.3994 0.9200 0.3394 0.098 Uiso 0.532(16) 1 d PG C 4
H220 H 0.3886 0.8529 0.3925 0.098 Uiso 0.532(16) 1 d PG C 4
H221 H 0.3201 0.9490 0.3834 0.098 Uiso 0.532(16) 1 d PG C 4
O44 O 0.6630(16) 0.256(2) 0.5067(10) 0.071(8) Uiso 0.298(16) 1 d PG D 6
N12 N 0.5428(16) 0.2688(16) 0.4662(12) 0.071(8) Uiso 0.298(16) 1 d PG D 6
C178 C 0.6171(16) 0.2292(15) 0.4939(11) 0.071(8) Uiso 0.298(16) 1 d PG D 6
H222 H 0.6313 0.1691 0.5036 0.107 Uiso 0.298(16) 1 d PG D 6
C179 C 0.492(3) 0.233(2) 0.452(2) 0.071(8) Uiso 0.298(16) 1 d PG D 6
H223 H 0.4853 0.2443 0.4118 0.107 Uiso 0.298(16) 1 d PG D 6
H224 H 0.5227 0.1727 0.4676 0.107 Uiso 0.298(16) 1 d PG D 6
H225 H 0.4283 0.2524 0.4673 0.107 Uiso 0.298(16) 1 d PG D 6
C180 C 0.513(2) 0.3501(16) 0.4496(16) 0.071(8) Uiso 0.298(16) 1 d PG D 6
H226 H 0.5083 0.3686 0.4089 0.107 Uiso 0.298(16) 1 d PG D 6
H227 H 0.4513 0.3767 0.4647 0.107 Uiso 0.298(16) 1 d PG D 6
H228 H 0.5603 0.3648 0.4638 0.107 Uiso 0.298(16) 1 d PG D 6
O45 O 0.6972(12) 0.1837(15) 0.5011(9) 0.063(4) Uiso 0.43(2) 1 d PG E 7
N13 N 0.5589(11) 0.2402(11) 0.4694(8) 0.063(4) Uiso 0.43(2) 1 d PG E 7
C181 C 0.6309(12) 0.1803(10) 0.4894(9) 0.063(4) Uiso 0.43(2) 1 d PG E 7
H229 H 0.6225 0.1276 0.4941 0.095 Uiso 0.43(2) 1 d PG E 7
C182 C 0.4828(14) 0.232(2) 0.4565(14) 0.063(4) Uiso 0.43(2) 1 d PG E 7
H230 H 0.4663 0.2555 0.4166 0.095 Uiso 0.43(2) 1 d PG E 7
H231 H 0.4944 0.1727 0.4656 0.095 Uiso 0.43(2) 1 d PG E 7
H232 H 0.4288 0.2599 0.4775 0.095 Uiso 0.43(2) 1 d PG E 7
C183 C 0.5579(18) 0.3154(10) 0.4604(12) 0.063(4) Uiso 0.43(2) 1 d PG E 7
H233 H 0.5461 0.3439 0.4207 0.095 Uiso 0.43(2) 1 d PG E 7
H234 H 0.5087 0.3482 0.4818 0.095 Uiso 0.43(2) 1 d PG E 7
H235 H 0.6202 0.3087 0.4725 0.095 Uiso 0.43(2) 1 d PG E 7
O46 O 0.7004(18) 0.1581(19) 0.5105(15) 0.063(4) Uiso 0.27(2) 1 d PG F 8
N14 N 0.5767(17) 0.2527(15) 0.4727(10) 0.063(4) Uiso 0.27(2) 1 d PG F 8
C184 C 0.6303(19) 0.1798(14) 0.4897(13) 0.063(4) Uiso 0.27(2) 1 d PG F 8
H236 H 0.6029 0.1421 0.4824 0.076 Uiso 0.27(2) 1 d PG F 8
C185 C 0.495(2) 0.274(3) 0.4484(17) 0.063(4) Uiso 0.27(2) 1 d PG F 8
H237 H 0.4912 0.3086 0.4103 0.095 Uiso 0.27(2) 1 d PG F 8
H238 H 0.4856 0.2242 0.4468 0.095 Uiso 0.27(2) 1 d PG F 8
H239 H 0.4429 0.3060 0.4692 0.095 Uiso 0.27(2) 1 d PG F 8
C186 C 0.602(3) 0.3114(15) 0.4791(19) 0.063(4) Uiso 0.27(2) 1 d PG F 8
H240 H 0.6056 0.3477 0.4429 0.095 Uiso 0.27(2) 1 d PG F 8
H241 H 0.5573 0.3450 0.5019 0.095 Uiso 0.27(2) 1 d PG F 8
H242 H 0.6647 0.2832 0.4978 0.095 Uiso 0.27(2) 1 d PG F 8
O47 O -0.092(3) 0.872(2) -0.0754(16) 0.083(12) Uiso 0.216(16) 1 d PG G 1
N15 N -0.003(2) 0.747(2) -0.0533(14) 0.083(12) Uiso 0.216(16) 1 d PG G 1
C187 C -0.072(2) 0.807(2) -0.0773(15) 0.083(12) Uiso 0.216(16) 1 d PG G 1
H243 H -0.1086 0.7889 -0.0989 0.124 Uiso 0.216(16) 1 d PG G 1
C188 C 0.017(4) 0.672(2) -0.057(2) 0.083(12) Uiso 0.216(16) 1 d PG G 1
H244 H 0.0174 0.6347 -0.0205 0.124 Uiso 0.216(16) 1 d PG G 1
H245 H -0.0310 0.6722 -0.0813 0.124 Uiso 0.216(16) 1 d PG G 1
H246 H 0.0792 0.6491 -0.0732 0.124 Uiso 0.216(16) 1 d PG G 1
C189 C 0.054(3) 0.760(3) -0.023(3) 0.083(12) Uiso 0.216(16) 1 d PG G 1
H247 H 0.0560 0.7284 0.0163 0.124 Uiso 0.216(16) 1 d PG G 1
H248 H 0.1179 0.7430 -0.0366 0.124 Uiso 0.216(16) 1 d PG G 1
H249 H 0.0273 0.8193 -0.0248 0.124 Uiso 0.216(16) 1 d PG G 1
O48 O 0.1135(12) 0.6338(9) -0.0166(8) 0.116(6) Uiso 0.584(16) 1 d PG H 2
N16 N 0.0193(11) 0.7566(9) -0.0404(7) 0.116(6) Uiso 0.584(16) 1 d PG H 2
C190 C 0.0529(12) 0.6837(10) -0.0426(7) 0.116(6) Uiso 0.584(16) 1 d PG H 2
H250 H 0.0189 0.6747 -0.0710 0.173 Uiso 0.584(16) 1 d PG H 2
C192 C 0.0564(19) 0.7795(12) -0.0048(11) 0.116(6) Uiso 0.584(16) 1 d PG H 2
H254 H 0.0804 0.8217 -0.0242 0.173 Uiso 0.584(16) 1 d PG H 2
H255 H 0.0093 0.8020 0.0217 0.173 Uiso 0.584(16) 1 d PG H 2
H256 H 0.1084 0.7296 0.0149 0.173 Uiso 0.584(16) 1 d PG H 2
C191 C -0.0525(16) 0.8127(13) -0.0725(11) 0.116(6) Uiso 0.584(16) 1 d PG H 2
H251 H -0.0337 0.8247 -0.1066 0.173 Uiso 0.584(16) 1 d PG H 2
H252 H -0.0752 0.8577 -0.0601 0.173 Uiso 0.584(16) 1 d PG H 2
H253 H -0.0966 0.7934 -0.0723 0.173 Uiso 0.584(16) 1 d PG H 2
O49 O 0.3326(5) 0.2353(6) 0.1593(4) 0.059(3) Uani 1 1 d G . .
H257 H 0.3726 0.2314 0.1834 0.089 Uiso 1 1 d G . .
H258 H 0.3594 0.1994 0.1402 0.089 Uiso 1 1 d G . .
O50 O 0.2242(6) 0.8716(6) 0.3405(3) 0.068(3) Uani 1 1 d U . .
H259 H 0.2666 0.8530 0.3237 0.102 Uiso 1 1 d R . .
H260 H 0.2473 0.9007 0.3526 0.102 Uiso 1 1 d R . .
O51 O 0.1947(7) 0.8150(5) 0.4351(2) 0.112(5) Uani 1 1 d G . .
H261 H 0.1860 0.8413 0.4606 0.169 Uiso 1 1 d G . .
H262 H 0.1837 0.8496 0.4030 0.169 Uiso 1 1 d G . .
O52 O 0.1763(5) 0.9623(5) 0.4895(2) 0.074(3) Uani 1 1 d G . .
H263 H 0.2126 0.9839 0.4979 0.111 Uiso 1 1 d G . .
H264 H 0.2015 0.9364 0.4643 0.111 Uiso 1 1 d G . .
O53 O 0.3299(5) 0.8102(5) 0.1129(2) 0.071(3) Uani 1 1 d G . .
H265 H 0.3541 0.8089 0.0808 0.107 Uiso 1 1 d G . .
H266 H 0.3350 0.8498 0.1238 0.107 Uiso 1 1 d G . .

loop_
_atom_site_aniso_label
_atom_site_aniso_U_11
_atom_site_aniso_U_22
_atom_site_aniso_U_33
_atom_site_aniso_U_23
_atom_site_aniso_U_13
_atom_site_aniso_U_12
C1 0.022(2) 0.021(3) 0.022(2) -0.0052(11) 0.0015(10) -0.0087(13)
C2 0.028(3) 0.027(3) 0.028(3) -0.0071(12) 0.0014(10) -0.0105(13)
C3 0.035(6) 0.030(8) 0.029(6) -0.013(5) 0.008(5) -0.016(6)
C4 0.036(6) 0.017(7) 0.045(7) -0.009(6) 0.024(6) -0.007(5)
C5 0.027(6) 0.017(7) 0.039(6) -0.011(5) 0.014(5) -0.007(5)
C6 0.016(5) 0.027(6) 0.035(5) -0.015(5) 0.010(4) 0.001(4)
C7 0.022(2) 0.022(3) 0.023(2) -0.0059(11) 0.0014(10) -0.0089(13)
C8 0.020(2) 0.021(2) 0.021(2) -0.0053(11) 0.0010(10) -0.0079(13)
C9 0.028(5) 0.027(6) 0.030(5) -0.016(5) 0.007(4) -0.013(5)
C10 0.022(6) 0.043(8) 0.035(6) -0.011(6) 0.011(5) -0.025(6)
C11 0.033(3) 0.033(3) 0.034(3) -0.0083(12) 0.0013(10) -0.0128(14)
C12 0.028(6) 0.012(7) 0.054(7) -0.010(6) -0.002(5) -0.005(5)
C13 0.035(6) 0.018(7) 0.033(6) -0.002(5) 0.005(5) -0.008(5)
C14 0.027(3) 0.026(3) 0.027(3) -0.0064(11) 0.0017(10) -0.0105(13)
C15 0.027(3) 0.027(3) 0.028(3) -0.0070(12) 0.0016(10) -0.0109(13)
C16 0.024(3) 0.024(3) 0.025(3) -0.0056(11) 0.0017(10) -0.0095(13)
C17 0.027(6) 0.025(7) 0.053(7) 0.010(6) 0.009(5) -0.017(6)
C18 0.037(3) 0.036(3) 0.036(3) -0.0090(12) 0.0023(10) -0.0140(14)
C19 0.031(3) 0.031(3) 0.031(3) -0.0073(12) 0.0016(10) -0.0124(14)
C20 0.023(5) 0.016(7) 0.046(7) -0.007(5) 0.017(5) -0.008(5)
C21 0.035(5) 0.021(6) 0.027(5) -0.012(4) 0.010(4) -0.016(5)
C22 0.023(3) 0.023(3) 0.023(3) -0.0060(11) 0.0015(10) -0.0089(13)
C23 0.030(6) 0.023(7) 0.033(6) -0.007(5) -0.003(5) -0.010(5)
C24 0.041(7) 0.029(8) 0.032(6) -0.016(6) 0.011(5) -0.011(6)
C25 0.032(3) 0.031(3) 0.031(3) -0.0080(12) 0.0013(10) -0.0121(14)
C26 0.037(6) 0.020(7) 0.025(5) -0.001(5) 0.004(5) -0.015(5)
C27 0.032(5) 0.018(6) 0.040(5) -0.005(5) 0.002(4) -0.017(4)
C28 0.038(6) 0.011(6) 0.032(6) -0.002(5) -0.002(5) -0.009(5)
O1 0.047(5) 0.046(6) 0.037(4) -0.009(4) 0.013(4) -0.032(4)
O2 0.028(4) 0.043(6) 0.054(5) -0.012(4) 0.012(4) -0.028(4)
O3 0.025(4) 0.035(6) 0.057(5) -0.003(4) 0.012(4) -0.017(4)
O4 0.015(4) 0.026(5) 0.085(6) -0.012(4) 0.004(4) -0.006(3)
O5 0.033(4) 0.043(6) 0.049(5) -0.021(5) 0.010(4) -0.009(4)
O6 0.039(5) 0.035(6) 0.052(5) -0.018(4) 0.011(4) -0.011(4)
O7 0.072(6) 0.024(5) 0.046(5) -0.020(4) 0.011(4) -0.016(5)
O8 0.056(5) 0.030(5) 0.031(4) -0.010(4) 0.008(4) -0.020(4)
C29 0.016(5) 0.028(8) 0.039(6) -0.003(6) 0.005(5) -0.005(5)
C30 0.028(6) 0.025(7) 0.048(7) -0.019(6) 0.012(5) -0.011(5)
C31 0.022(6) 0.026(8) 0.069(8) -0.015(7) 0.000(6) -0.004(5)
C32 0.013(5) 0.033(8) 0.067(8) -0.018(6) 0.001(5) -0.002(5)
C33 0.027(6) 0.021(7) 0.064(8) -0.013(6) 0.018(6) 0.000(6)
C34 0.040(7) 0.020(7) 0.037(6) -0.006(5) 0.015(5) -0.011(6)
C35 0.023(5) 0.020(6) 0.043(5) -0.017(5) 0.012(4) -0.014(4)
C36 0.030(5) 0.025(6) 0.037(5) -0.011(5) 0.019(4) -0.021(5)
C37 0.027(6) 0.037(8) 0.042(6) -0.026(6) 0.026(5) -0.025(6)
C38 0.022(6) 0.014(7) 0.057(8) -0.008(6) 0.015(5) -0.008(5)
C39 0.040(7) 0.034(8) 0.040(7) -0.007(6) 0.021(6) -0.024(6)
C40 0.059(8) 0.039(9) 0.043(7) -0.010(7) 0.018(6) -0.042(7)
C41 0.028(5) 0.034(6) 0.042(6) -0.010(5) 0.016(5) -0.023(5)
C42 0.042(7) 0.037(8) 0.035(6) -0.023(6) 0.014(5) -0.029(6)
C43 0.027(5) 0.016(6) 0.028(5) -0.005(4) 0.007(4) -0.009(4)
C44 0.029(3) 0.029(3) 0.029(3) -0.0070(12) 0.0012(10) -0.0112(13)
C45 0.063(8) 0.044(9) 0.032(6) -0.016(6) 0.004(6) -0.036(7)
C46 0.055(6) 0.047(7) 0.038(6) -0.005(5) 0.008(5) -0.035(6)
C47 0.037(7) 0.031(8) 0.056(8) -0.013(7) 0.011(6) -0.013(6)
C48 0.030(5) 0.028(6) 0.028(5) 0.003(5) 0.002(4) -0.015(5)
C49 0.029(6) 0.010(6) 0.043(6) -0.009(5) 0.015(5) -0.010(5)
C50 0.033(3) 0.033(3) 0.034(3) -0.0085(12) 0.0015(10) -0.0132(14)
C51 0.029(3) 0.029(3) 0.030(3) -0.0076(12) 0.0012(10) -0.0116(14)
C52 0.042(7) 0.035(8) 0.038(6) -0.021(6) 0.014(5) -0.024(6)
C53 0.038(3) 0.039(3) 0.039(3) -0.0098(12) 0.0020(10) -0.0153(15)
C54 0.019(5) 0.027(6) 0.048(6) -0.020(5) 0.008(4) -0.009(4)
C55 0.021(5) 0.028(6) 0.039(5) -0.024(5) 0.012(4) -0.012(4)
C56 0.009(5) 0.030(7) 0.047(6) -0.022(6) 0.009(4) -0.009(5)
O9 0.043(2) 0.043(2) 0.045(2) -0.0109(11) 0.0017(10) -0.0174(12)
O10 0.015(4) 0.029(6) 0.092(7) -0.026(5) 0.015(4) -0.009(4)
O11 0.034(5) 0.053(6) 0.054(5) -0.031(5) 0.024(4) -0.009(4)
O12 0.077(7) 0.058(7) 0.041(5) -0.022(5) 0.022(4) -0.035(5)
O13 0.089(7) 0.058(7) 0.042(5) -0.018(5) 0.015(5) -0.044(6)
O14 0.066(6) 0.040(6) 0.043(5) -0.003(4) 0.012(4) -0.038(5)
O15 0.043(5) 0.055(6) 0.050(5) 0.000(5) 0.011(4) -0.034(5)
O16 0.026(4) 0.045(6) 0.052(5) -0.019(5) 0.015(4) -0.025(4)
C57 0.022(5) 0.024(7) 0.040(6) -0.014(5) 0.011(5) -0.005(5)
C58 0.033(6) 0.028(8) 0.039(6) -0.017(6) 0.013(5) -0.023(6)
C59 0.034(3) 0.034(3) 0.034(3) -0.0090(12) 0.0011(10) -0.0133(14)
C60 0.035(6) 0.024(7) 0.045(7) -0.008(6) 0.010(5) -0.015(6)
C61 0.025(5) 0.014(6) 0.041(6) -0.011(5) -0.001(5) -0.009(5)
C62 0.024(5) 0.007(6) 0.045(6) -0.005(5) 0.004(5) -0.003(5)
C63 0.034(3) 0.033(3) 0.033(3) -0.0082(12) 0.0017(10) -0.0131(14)
C64 0.037(6) 0.033(8) 0.039(6) -0.007(6) 0.005(5) -0.009(6)
C65 0.035(5) 0.018(6) 0.034(5) -0.006(5) 0.007(4) -0.014(5)
C66 0.033(3) 0.033(3) 0.033(3) -0.0083(12) 0.0015(10) -0.0132(14)
C67 0.035(6) 0.033(8) 0.052(7) -0.021(6) 0.007(5) -0.018(6)
C68 0.028(3) 0.028(3) 0.028(3) -0.0067(12) 0.0015(10) -0.0111(13)
C69 0.025(5) 0.018(7) 0.041(6) -0.008(5) 0.003(5) -0.013(5)
C70 0.035(3) 0.035(3) 0.035(3) -0.0085(12) 0.0015(10) -0.0136(14)
C71 0.025(6) 0.015(7) 0.051(7) -0.008(6) 0.016(5) -0.001(5)
C72 0.027(6) 0.024(7) 0.047(7) -0.012(6) 0.016(5) -0.020(5)
C73 0.024(3) 0.025(3) 0.024(3) -0.0065(11) 0.0013(10) -0.0093(13)
C74 0.025(3) 0.026(3) 0.026(3) -0.0068(11) 0.0013(10) -0.0097(13)
C75 0.032(6) 0.021(7) 0.047(7) -0.003(6) 0.003(5) -0.010(5)
C76 0.032(6) 0.047(9) 0.036(6) -0.004(6) 0.002(5) -0.017(6)
C77 0.035(7) 0.043(9) 0.065(9) -0.027(8) 0.015(6) -0.016(7)
C78 0.028(3) 0.028(3) 0.028(3) -0.0069(12) 0.0015(10) -0.0109(13)
C79 0.037(5) 0.027(6) 0.047(6) -0.019(5) -0.005(5) -0.015(5)
C80 0.025(3) 0.025(3) 0.026(3) -0.0064(11) 0.0003(10) -0.0097(13)
C81 0.016(5) 0.024(7) 0.054(7) -0.007(6) 0.007(5) -0.006(5)
C82 0.041(7) 0.013(7) 0.056(8) 0.005(6) 0.000(6) -0.007(6)
C83 0.017(5) 0.024(8) 0.072(8) -0.004(6) 0.005(6) -0.012(5)
C84 0.034(3) 0.034(3) 0.034(3) -0.0080(12) 0.0016(10) -0.0133(14)
C85 0.029(5) 0.015(6) 0.034(5) -0.003(4) 0.010(4) -0.010(4)
C86 0.018(5) 0.017(7) 0.047(6) 0.003(5) 0.006(5) -0.008(5)
C87 0.022(2) 0.022(3) 0.022(2) -0.0054(11) 0.0014(10) -0.0086(13)
C88 0.033(3) 0.033(3) 0.033(3) -0.0081(12) 0.0016(10) -0.0128(14)
C89 0.027(6) 0.032(8) 0.040(6) -0.014(6) 0.013(5) -0.012(6)
C90 0.016(5) 0.033(8) 0.053(7) -0.006(6) 0.019(5) -0.001(5)
C91 0.018(5) 0.036(8) 0.032(6) -0.006(5) 0.005(5) -0.008(5)
C92 0.025(3) 0.026(3) 0.026(3) -0.0065(11) 0.0019(10) -0.0100(13)
C93 0.013(4) 0.008(5) 0.039(5) -0.009(4) 0.008(4) -0.002(4)
C94 0.024(3) 0.024(3) 0.024(3) -0.0059(11) 0.0010(10) -0.0093(13)
C95 0.020(5) 0.032(8) 0.037(6) -0.012(6) 0.015(5) -0.016(5)
C96 0.031(3) 0.031(3) 0.031(3) -0.0079(12) 0.0015(10) -0.0120(14)
C97 0.020(5) 0.017(7) 0.051(7) -0.011(5) 0.010(5) -0.008(5)
C98 0.022(5) 0.026(7) 0.037(6) -0.009(5) 0.017(5) -0.013(5)
C99 0.024(6) 0.022(7) 0.049(7) -0.009(6) 0.003(5) -0.018(5)
C100 0.026(3) 0.026(3) 0.026(3) -0.0062(11) 0.0013(10) -0.0104(13)
O17 0.065(6) 0.045(6) 0.044(5) -0.010(5) 0.003(4) -0.028(5)
O18 0.079(7) 0.056(7) 0.052(5) -0.024(5) 0.002(5) -0.041(6)
O19 0.034(5) 0.047(6) 0.047(5) -0.011(4) -0.003(4) -0.021(4)
O20 0.022(4) 0.053(6) 0.057(5) -0.021(5) 0.018(4) -0.023(4)
O21 0.030(4) 0.034(5) 0.064(5) -0.010(4) 0.021(4) -0.017(4)
O22 0.026(4) 0.022(5) 0.065(6) -0.019(4) 0.017(4) 0.000(4)
O23 0.042(5) 0.019(5) 0.047(5) -0.007(4) 0.015(4) 0.008(4)
O24 0.036(4) 0.024(5) 0.046(5) -0.005(4) 0.003(4) 0.000(4)
C101 0.020(5) 0.026(6) 0.029(5) -0.007(4) 0.015(4) -0.008(4)
C102 0.025(3) 0.025(3) 0.025(3) -0.0058(11) 0.0017(10) -0.0100(13)
C103 0.019(5) 0.027(6) 0.034(5) -0.013(5) 0.016(4) 0.002(4)
C104 0.024(5) 0.030(6) 0.041(5) -0.013(5) 0.015(4) -0.011(5)
C105 0.026(3) 0.026(3) 0.026(3) -0.0063(11) 0.0020(10) -0.0101(13)
C106 0.025(3) 0.025(3) 0.025(3) -0.0063(11) 0.0015(10) -0.0096(13)
C107 0.023(5) 0.028(7) 0.030(5) -0.017(5) 0.007(4) -0.009(5)
C108 0.006(4) 0.019(7) 0.050(7) -0.017(5) 0.005(4) -0.005(4)
C109 0.025(3) 0.025(3) 0.026(3) -0.0066(12) 0.0005(10) -0.0103(13)
C110 0.030(5) 0.024(6) 0.039(5) -0.011(5) 0.007(4) -0.023(5)
C111 0.029(6) 0.030(8) 0.044(7) -0.016(6) -0.001(5) -0.015(5)
C112 0.024(3) 0.024(3) 0.024(3) -0.0063(11) 0.0010(10) -0.0092(13)
C113 0.018(5) 0.021(7) 0.035(6) -0.003(5) 0.006(4) -0.013(5)
C114 0.022(2) 0.021(3) 0.022(2) -0.0051(11) 0.0010(10) -0.0085(13)
C115 0.028(3) 0.028(3) 0.028(3) -0.0068(12) 0.0017(10) -0.0108(13)
C116 0.028(3) 0.028(3) 0.028(3) -0.0070(12) 0.0016(10) -0.0107(13)
C117 0.024(6) 0.025(7) 0.042(6) -0.011(6) 0.015(5) -0.010(5)
C118 0.040(7) 0.038(9) 0.029(6) 0.000(6) 0.009(5) -0.018(6)
C119 0.041(7) 0.040(9) 0.037(6) -0.010(6) 0.014(5) -0.025(6)
C120 0.026(3) 0.027(3) 0.027(3) -0.0060(12) 0.0015(10) -0.0107(13)
C121 0.029(6) 0.033(7) 0.025(5) -0.017(5) 0.017(5) -0.014(5)
C122 0.023(2) 0.023(3) 0.023(2) -0.0061(11) 0.0006(10) -0.0088(13)
C123 0.016(5) 0.020(7) 0.055(7) -0.012(6) 0.002(5) -0.007(5)
C124 0.036(7) 0.031(8) 0.037(6) -0.009(6) 0.016(5) -0.013(6)
C125 0.039(7) 0.036(8) 0.045(7) -0.004(6) -0.019(6) -0.017(6)
C126 0.029(6) 0.013(6) 0.039(6) -0.013(5) 0.013(5) -0.008(5)
C127 0.018(5) 0.019(7) 0.037(6) -0.014(5) 0.003(4) -0.007(5)
C128 0.029(3) 0.028(3) 0.028(3) -0.0075(12) 0.0013(10) -0.0111(13)
O25 0.037(5) 0.039(6) 0.066(5) -0.023(5) 0.017(4) -0.026(4)
O26 0.036(4) 0.030(5) 0.088(6) -0.035(5) 0.040(4) -0.019(4)
O27 0.019(3) 0.026(5) 0.047(4) -0.009(4) 0.010(3) -0.003(3)
O28 0.031(4) 0.030(6) 0.050(5) -0.007(4) -0.005(4) 0.003(4)
O29 0.049(5) 0.019(5) 0.053(5) -0.001(4) 0.009(4) -0.001(4)
O30 0.073(6) 0.048(6) 0.032(4) -0.017(4) 0.010(4) -0.037(5)
O31 0.057(5) 0.061(7) 0.042(5) -0.004(5) -0.006(4) -0.031(5)
O32 0.037(5) 0.053(7) 0.058(5) -0.019(5) 0.016(4) -0.023(5)
C129 0.016(4) 0.026(6) 0.038(5) -0.012(5) 0.008(4) -0.012(4)
C130 0.032(6) 0.019(7) 0.046(7) -0.022(6) 0.009(5) -0.007(5)
C131 0.030(6) 0.026(8) 0.056(7) -0.022(6) 0.014(5) -0.024(6)
C132 0.034(6) 0.020(7) 0.039(6) -0.017(5) 0.012(5) -0.009(5)
C133 0.022(5) 0.011(6) 0.039(6) -0.006(5) 0.005(5) -0.009(5)
C134 0.017(4) 0.023(6) 0.034(5) -0.011(5) 0.000(4) -0.013(4)
C135 0.022(5) 0.020(7) 0.051(7) -0.006(6) 0.012(5) -0.014(5)
C136 0.020(5) 0.029(7) 0.031(6) -0.013(5) 0.013(4) -0.018(5)
C137 0.032(6) 0.025(7) 0.034(6) -0.007(5) 0.011(5) -0.011(5)
C138 0.034(5) 0.021(6) 0.039(5) -0.009(5) 0.010(4) -0.019(5)
C139 0.035(6) 0.035(8) 0.031(6) 0.002(6) 0.002(5) -0.018(6)
C140 0.031(3) 0.031(3) 0.031(3) -0.0078(12) 0.0014(10) -0.0121(14)
C141 0.031(6) 0.029(7) 0.036(6) -0.015(5) 0.015(5) -0.019(5)
C142 0.032(5) 0.016(6) 0.044(6) -0.011(5) 0.010(4) -0.008(5)
C143 0.030(3) 0.030(3) 0.030(3) -0.0080(12) 0.0010(10) -0.0118(14)
C144 0.028(6) 0.016(7) 0.034(6) -0.012(5) 0.008(5) -0.005(5)
O33 0.092(8) 0.134(12) 0.119(9) -0.084(9) 0.060(7) -0.078(9)
C145 0.044(8) 0.082(13) 0.084(10) -0.044(10) 0.038(8) -0.031(8)
N1 0.074(9) 0.099(13) 0.080(9) -0.040(9) 0.038(7) -0.046(9)
C146 0.102(6) 0.102(6) 0.102(6) -0.0251(18) 0.0039(11) -0.039(2)
C147 0.16(2) 0.17(3) 0.16(2) -0.12(2) 0.074(18) -0.05(2)
O34 0.056(6) 0.075(8) 0.077(6) -0.034(6) 0.029(5) -0.039(6)
C148 0.062(7) 0.069(9) 0.075(8) -0.026(7) 0.011(6) -0.027(7)
N2 0.054(8) 0.069(10) 0.086(9) -0.021(8) 0.022(7) -0.037(7)
C149 0.116(10) 0.106(10) 0.105(9) -0.023(8) 0.006(7) -0.058(8)
C150 0.051(10) 0.121(18) 0.131(16) -0.043(14) 0.009(10) -0.036(11)
O35 0.066(6) 0.070(8) 0.056(5) -0.022(5) 0.030(5) -0.042(6)
C151 0.056(9) 0.080(13) 0.046(8) -0.030(8) 0.024(7) -0.011(9)
N3 0.048(7) 0.067(9) 0.053(7) -0.017(7) 0.020(6) -0.016(6)
C152 0.058(9) 0.089(14) 0.090(11) -0.009(10) 0.031(9) -0.038(10)
C153 0.086(12) 0.084(15) 0.104(13) 0.007(11) 0.022(10) -0.041(11)
O36 0.104(7) 0.094(8) 0.091(7) -0.040(6) -0.017(6) -0.012(6)
C154 0.114(16) 0.100(18) 0.067(11) -0.012(12) -0.027(11) -0.047(14)
N4 0.074(9) 0.094(13) 0.066(9) -0.030(9) 0.011(7) -0.037(9)
C155 0.094(13) 0.104(17) 0.106(14) -0.052(13) 0.038(11) -0.033(12)
C156 0.042(8) 0.20(2) 0.097(12) -0.069(14) 0.044(9) -0.061(12)
O37 0.038(4) 0.050(6) 0.037(4) -0.013(4) 0.010(4) -0.023(4)
C157 0.023(6) 0.036(8) 0.047(7) -0.018(6) 0.017(5) -0.008(5)
N5 0.038(3) 0.039(3) 0.039(3) -0.0095(11) 0.0018(10) -0.0154(13)
C158 0.030(6) 0.075(12) 0.062(8) -0.003(8) 0.013(6) -0.022(7)
C159 0.069(10) 0.097(15) 0.082(11) -0.045(10) 0.009(8) -0.037(10)
O38 0.036(5) 0.072(8) 0.070(6) 0.006(5) 0.011(4) -0.019(5)
C160 0.113(15) 0.077(15) 0.139(16) -0.075(13) 0.078(13) -0.071(12)
N6 0.073(9) 0.084(11) 0.086(9) -0.045(8) 0.051(8) -0.055(8)
C161 0.115(10) 0.126(11) 0.122(10) -0.014(8) 0.005(8) -0.051(8)
C162 0.097(12) 0.094(15) 0.118(13) -0.070(12) 0.071(11) -0.076(12)
O39 0.109(9) 0.097(10) 0.050(6) -0.011(6) 0.004(6) -0.057(8)
C163 0.042(8) 0.067(12) 0.069(10) -0.016(9) 0.019(8) -0.019(8)
N7 0.037(6) 0.062(8) 0.043(6) -0.025(6) 0.020(5) -0.024(6)
C164 0.094(13) 0.16(2) 0.077(11) -0.048(13) 0.038(10) -0.064(14)
C165 0.104(13) 0.046(11) 0.074(10) -0.012(8) -0.006(9) -0.027(10)
O49 0.042(5) 0.064(8) 0.094(7) -0.049(6) 0.021(5) -0.028(5)
O50 0.068(3) 0.068(3) 0.068(3) -0.0167(12) 0.0033(10) -0.0258(14)
O51 0.102(9) 0.131(12) 0.077(7) 0.000(8) 0.022(7) -0.035(9)
O52 0.050(6) 0.056(7) 0.104(8) 0.011(6) -0.016(5) -0.025(5)
O53 0.062(6) 0.064(8) 0.069(6) -0.027(6) -0.004(5) 0.002(5)

loop_
_atom_type_symbol
_atom_type_description
_atom_type_scat_dispersion_real
_atom_type_scat_dispersion_imag
_atom_type_scat_source
C C 0.0033 0.0016 'International Tables Vol C Tables 4.2.6.8 and 6.1.1.4'
H H 0.0000 0.0000 'International Tables Vol C Tables 4.2.6.8 and 6.1.1.4'
O O 0.0106 0.0060 'International Tables Vol C Tables 4.2.6.8 and 6.1.1.4'
N N 0.0061 0.0033 'International Tables Vol C Tables 4.2.6.8 and 6.1.1.4'

loop_
_geom_angle_atom_site_label_1
_geom_angle_atom_site_label_2
_geom_angle_atom_site_label_3
_geom_angle
C2 C1 C6 124.0(10)
C1 C2 C3 117.4(10)
C1 C2 C28 122.1(9)
C3 C2 C28 120.4(9)
O1 C3 C2 123.5(10)
O1 C3 C4 116.5(9)
C2 C3 C4 119.9(9)
C5 C4 C3 119.8(10)
C6 C5 O2 118.6(10)
C6 C5 C4 121.1(10)
O2 C5 C4 120.0(10)
C5 C6 C1 117.6(10)
C5 C6 C7 120.4(10)
C1 C6 C7 122.1(9)
C57 C7 C6 115.3(8)
C57 C7 C9 112.3(8)
C6 C7 C9 111.8(8)
C13 C8 C9 122.5(10)
C10 C9 C8 116.5(10)
C10 C9 C7 123.8(10)
C8 C9 C7 119.8(9)
C11 C10 C9 121.9(11)
C11 C10 O3 116.7(9)
C9 C10 O3 121.3(10)
C12 C11 C10 120.1(10)
C11 C12 O4 121.7(10)
C11 C12 C13 120.3(10)
O4 C12 C13 118.0(10)
C8 C13 C12 118.5(11)
C8 C13 C14 121.5(10)
C12 C13 C14 120.0(10)
C61 C14 C16 111.5(8)
C61 C14 C13 114.3(9)
C16 C14 C13 111.4(8)
C16 C15 C20 125.0(10)
C15 C16 C17 114.8(10)
C15 C16 C14 123.9(10)
C17 C16 C14 121.2(9)
C18 C17 O5 118.0(11)
C18 C17 C16 121.9(10)
O5 C17 C16 120.0(11)
C17 C18 C19 121.0(11)
O6 C19 C18 116.4(10)
O6 C19 C20 123.4(9)
C18 C19 C20 120.2(11)
C15 C20 C19 117.1(10)
C15 C20 C21 123.8(9)
C19 C20 C21 119.1(10)
C20 C21 C23 110.8(8)
C20 C21 C65 114.8(8)
C23 C21 C65 111.1(9)
C27 C22 C23 122.9(10)
C24 C23 C22 116.4(10)
C24 C23 C21 123.1(11)
C22 C23 C21 120.5(9)
C23 C24 C25 123.0(12)
C23 C24 O7 117.0(10)
C25 C24 O7 120.0(9)
C24 C25 C26 119.3(10)
O8 C26 C27 119.9(10)
O8 C26 C25 120.2(9)
C27 C26 C25 119.8(10)
C22 C27 C26 118.3(11)
C22 C27 C28 120.4(9)
C26 C27 C28 121.2(10)
C27 C28 C69 113.1(9)
C27 C28 C2 112.4(9)
C69 C28 C2 111.4(9)
C34 C29 C30 124.0(10)
C29 C30 C31 115.9(11)
C29 C30 C56 121.6(9)
C31 C30 C56 122.6(10)
O9 C31 C32 116.7(9)
O9 C31 C30 122.2(11)
C32 C31 C30 121.1(11)
C33 C32 C31 120.4(10)
O10 C33 C32 115.4(9)
O10 C33 C34 124.1(12)
C32 C33 C34 120.6(12)
C33 C34 C29 118.0(12)
C33 C34 C35 121.0(11)
C29 C34 C35 121.0(10)
C72 C35 C37 114.8(8)
C72 C35 C34 110.0(9)
C37 C35 C34 110.5(8)
C37 C36 C41 123.2(10)
C38 C37 C36 116.3(10)
C38 C37 C35 120.9(10)
C36 C37 C35 122.8(9)
C39 C38 O11 121.5(10)
C39 C38 C37 121.6(10)
O11 C38 C37 116.9(10)
C38 C39 C40 121.6(11)
O12 C40 C39 121.4(11)
O12 C40 C41 119.1(11)
C39 C40 C41 119.5(11)
C40 C41 C36 117.8(11)
C40 C41 C42 119.9(10)
C36 C41 C42 122.3(10)
C60 C42 C41 114.0(9)
C60 C42 C44 111.0(9)
C41 C42 C44 110.1(9)
C44 C43 C48 124.6(10)
C43 C44 C45 116.4(11)
C43 C44 C42 122.1(9)
C45 C44 C42 121.5(10)
C46 C45 C44 122.9(11)
C46 C45 O13 117.3(10)
C44 C45 O13 119.6(11)
C45 C46 C47 117.9(11)
C48 C47 C46 122.2(12)
C48 C47 O14 116.8(11)
C46 C47 O14 120.9(11)
C47 C48 C43 115.8(11)
C47 C48 C49 121.7(11)
C43 C48 C49 122.5(9)
C48 C49 C51 110.8(9)
C48 C49 C64 111.0(9)
C51 C49 C64 115.0(9)
C55 C50 C51 125.5(11)
C50 C51 C52 116.2(10)
C50 C51 C49 123.7(10)
C52 C51 C49 120.2(9)
C53 C52 O15 116.1(10)
C53 C52 C51 119.9(11)
O15 C52 C51 123.9(10)
C54 C53 C52 121.3(11)
C53 C54 C55 121.7(10)
C53 C54 O16 119.0(10)
C55 C54 O16 119.3(10)
C50 C55 C54 115.4(10)
C50 C55 C56 124.0(9)
C54 C55 C56 120.3(9)
C30 C56 C68 111.1(9)
C30 C56 C55 110.8(9)
C68 C56 C55 113.7(8)
C58 C57 C7 111.6(8)
C59 C58 C57 115.7(9)
C58 C59 C60 116.0(10)
C42 C60 C59 112.7(10)
C14 C61 C62 112.0(9)
C63 C62 C61 114.0(9)
C64 C63 C62 112.5(9)
C63 C64 C49 110.9(9)
C66 C65 C21 112.3(8)
C67 C66 C65 115.3(9)
C66 C67 C68 113.9(10)
C56 C68 C67 112.2(9)
C70 C69 C28 113.9(9)
C69 C70 C71 113.2(10)
C72 C71 C70 115.7(8)
C35 C72 C71 112.6(8)
C78 C73 C74 122.2(9)
C75 C74 C73 118.2(11)
C75 C74 C100 121.4(10)
C73 C74 C100 120.4(9)
C74 C75 O17 124.3(11)
C74 C75 C76 121.0(11)
O17 C75 C76 114.8(10)
C77 C76 C75 118.7(11)
C76 C77 C78 122.0(13)
C76 C77 O18 120.0(12)
C78 C77 O18 117.9(12)
C77 C78 C73 117.8(11)
C77 C78 C79 121.2(11)
C73 C78 C79 120.8(9)
C81 C79 C78 112.6(9)
C81 C79 C132 113.8(9)
C78 C79 C132 109.8(9)
C85 C80 C81 126.4(10)
C80 C81 C82 117.4(10)
C80 C81 C79 124.7(10)
C82 C81 C79 117.8(11)
O19 C82 C83 117.0(11)
O19 C82 C81 124.4(11)
C83 C82 C81 118.6(12)
C82 C83 C84 120.9(11)
O20 C84 C83 114.3(10)
O20 C84 C85 124.3(10)
C83 C84 C85 121.3(10)
C80 C85 C84 115.2(10)
C80 C85 C86 124.8(10)
C84 C85 C86 120.0(9)
C88 C86 C85 109.6(8)
C88 C86 C136 112.1(9)
C85 C86 C136 113.7(9)
C92 C87 C88 124.2(9)
C89 C88 C87 115.8(11)
C89 C88 C86 120.5(10)
C87 C88 C86 123.6(9)
C90 C89 O21 120.0(9)
C90 C89 C88 121.9(11)
O21 C89 C88 118.0(11)
C89 C90 C91 118.8(10)
C92 C91 C90 123.7(11)
C92 C91 O22 120.8(10)
C90 C91 O22 115.4(9)
C91 C92 C87 115.4(10)
C91 C92 C93 123.8(10)
C87 C92 C93 120.8(9)
C95 C93 C141 114.5(8)
C95 C93 C92 109.7(8)
C141 C93 C92 112.3(8)
C99 C94 C95 123.6(10)
C96 C95 C94 115.8(9)
C96 C95 C93 122.6(9)
C94 C95 C93 121.6(9)
C97 C96 C95 122.2(10)
C97 C96 O23 120.9(10)
C95 C96 O23 116.8(9)
C96 C97 C98 120.0(10)
C99 C98 O24 119.8(9)
C99 C98 C97 119.6(10)
O24 C98 C97 120.6(9)
C94 C99 C98 118.7(10)
C94 C99 C100 122.6(9)
C98 C99 C100 118.7(9)
C74 C100 C137 112.2(9)
C74 C100 C99 110.5(8)
C137 C100 C99 113.2(8)
C106 C101 C102 122.4(9)
C103 C102 C101 117.6(10)
C103 C102 C128 120.3(10)
C101 C102 C128 122.1(9)
C102 C103 O25 119.3(10)
C102 C103 C104 121.0(12)
O25 C103 C104 119.6(9)
C105 C104 C103 119.0(10)
C106 C105 C104 121.5(11)
C106 C105 O26 123.0(11)
C104 C105 O26 115.5(9)
C105 C106 C101 118.5(11)
C105 C106 C107 122.2(10)
C101 C106 C107 119.3(9)
C129 C107 C109 114.0(8)
C129 C107 C106 113.0(9)
C109 C107 C106 111.2(8)
C109 C108 C113 125.5(9)
C108 C109 C110 115.1(9)
C108 C109 C107 122.2(9)
C110 C109 C107 122.6(9)
C111 C110 C109 122.4(10)
C111 C110 O27 121.7(10)
C109 C110 O27 115.9(9)
C110 C111 C112 119.9(10)
O28 C112 C113 118.7(9)
O28 C112 C111 121.0(9)
C113 C112 C111 120.3(9)
C112 C113 C108 116.9(9)
C112 C113 C114 120.1(9)
C108 C113 C114 123.0(9)
C116 C114 C113 111.3(8)
C116 C114 C133 110.9(9)
C113 C114 C133 115.2(8)
C120 C115 C116 121.8(9)
C117 C116 C115 117.0(10)
C117 C116 C114 122.7(11)
C115 C116 C114 120.2(9)
O29 C117 C118 116.9(10)
O29 C117 C116 122.1(11)
C118 C117 C116 121.1(11)
C119 C118 C117 120.0(10)
C120 C119 C118 122.1(12)
C120 C119 O30 116.3(11)
C118 C119 O30 121.5(10)
C119 C120 C115 118.0(11)
C119 C120 C121 122.2(10)
C115 C120 C121 119.8(9)
C120 C121 C144 113.5(9)
C120 C121 C123 110.7(8)
C144 C121 C123 113.0(8)
C127 C122 C123 124.2(9)
C124 C123 C122 117.7(10)
C124 C123 C121 118.8(10)
C122 C123 C121 123.5(9)
O31 C124 C125 116.0(10)
O31 C124 C123 124.6(10)
C125 C124 C123 119.4(10)
C124 C125 C126 122.6(10)
C125 C126 O32 118.3(10)
C125 C126 C127 119.5(10)
O32 C126 C127 122.2(9)
C122 C127 C126 116.6(9)
C122 C127 C128 121.9(9)
C126 C127 C128 121.4(9)
C127 C128 C140 113.0(8)
C127 C128 C102 110.9(8)
C140 C128 C102 111.4(9)
C107 C129 C130 111.8(9)
C131 C130 C129 113.4(9)
C132 C131 C130 115.6(9)
C131 C132 C79 113.4(9)
C134 C133 C114 113.1(8)
C133 C134 C135 113.9(8)
C136 C135 C134 115.2(9)
C86 C136 C135 113.1(9)
C138 C137 C100 113.8(9)
C139 C138 C137 114.3(10)
C138 C139 C140 115.0(9)
C139 C140 C128 112.1(8)
C142 C141 C93 111.0(8)
C143 C142 C141 113.9(9)
C142 C143 C144 114.2(10)
C143 C144 C121 113.0(9)
O33 C145 N1 128.0(17)
C145 N1 C146 123.9(18)
C145 N1 C147 117.2(15)
C146 N1 C147 118.9(16)
O34 C148 N2 125.9(15)
C148 N2 C150 121.2(16)
C148 N2 C149 121.1(15)
C150 N2 C149 117.6(14)
O35 C151 N3 125.3(14)
C151 N3 C152 122.9(13)
C151 N3 C153 119.4(11)
C152 N3 C153 117.6(12)
N4 C154 O36 120.9(19)
C154 N4 C156 120.8(18)
C154 N4 C155 121.8(16)
C156 N4 C155 117.2(16)
O37 C157 N5 127.6(11)
C157 N5 C159 120.8(11)
C157 N5 C158 122.3(11)
C159 N5 C158 116.8(11)
N6 C160 O38 138(2)
C160 N6 C162 137.6(18)
C160 N6 C161 112.2(16)
C162 N6 C161 109.7(14)
O39 C163 N7 125.1(13)
C163 N7 C165 123.0(12)
C163 N7 C164 122.5(12)
C165 N7 C164 113.8(11)
C166 N8 C167 122.2
C166 N8 C168 119.2
C167 N8 C168 118.6
O40 C166 N8 125.2
C169 N9 C170 122.2
C169 N9 C171 119.2
C170 N9 C171 118.6
O41 C169 N9 125.2
C172 N10 C173 122.2
C172 N10 C174 119.2
C173 N10 C174 118.6
O42 C172 N10 125.2
C175 N11 C176 122.2
C175 N11 C177 119.2
C176 N11 C177 118.6
O43 C175 N11 125.2
C178 N12 C179 122.2
C178 N12 C180 119.2
C179 N12 C180 118.6
O44 C178 N12 125.2
C181 N13 C182 122.2
C181 N13 C183 119.2
C182 N13 C183 118.6
O45 C181 N13 125.2
C184 N14 C185 122.2
C184 N14 C186 119.2
C185 N14 C186 118.6
O46 C184 N14 125.2
C187 N15 C188 122.2
C187 N15 C189 119.2
C188 N15 C189 118.6
O47 C187 N15 125.2
C190 N16 C191 122.2
C190 N16 C192 119.2
C191 N16 C192 118.6
O48 C190 N16 125.2

loop_
_geom_bond_atom_site_label_1
_geom_bond_atom_site_label_2
_geom_bond_distance
C1 C2 1.363(13)
C1 C6 1.386(14)
C2 C3 1.398(14)
C2 C28 1.552(14)
C3 O1 1.369(12)
C3 C4 1.399(15)
C4 C5 1.380(15)
C5 C6 1.367(14)
C5 O2 1.369(13)
C6 C7 1.531(13)
C7 C57 1.524(13)
C7 C9 1.538(14)
C8 C13 1.367(14)
C8 C9 1.402(14)
C9 C10 1.383(13)
C10 C11 1.368(15)
C10 O3 1.426(13)
C11 C12 1.364(16)
C12 O4 1.366(12)
C12 C13 1.394(14)
C13 C14 1.547(16)
C14 C61 1.530(13)
C14 C16 1.537(14)
C15 C16 1.364(13)
C15 C20 1.368(15)
C16 C17 1.424(15)
C17 C18 1.332(16)
C17 O5 1.398(12)
C18 C19 1.361(14)
C19 O6 1.361(13)
C19 C20 1.394(14)
C20 C21 1.532(14)
C21 C23 1.537(14)
C21 C65 1.559(13)
C22 C27 1.375(14)
C22 C23 1.396(15)
C23 C24 1.357(14)
C24 C25 1.373(15)
C24 O7 1.406(14)
C25 C26 1.386(16)
C26 O8 1.382(12)
C26 C27 1.384(14)
C27 C28 1.527(15)
C28 C69 1.534(14)
C29 C34 1.389(16)
C29 C30 1.392(15)
C30 C31 1.401(14)
C30 C56 1.525(15)
C31 O9 1.385(13)
C31 C32 1.394(17)
C32 C33 1.376(16)
C33 O10 1.366(14)
C33 C34 1.378(14)
C34 C35 1.570(15)
C35 C72 1.516(13)
C35 C37 1.520(14)
C36 C37 1.389(15)
C36 C41 1.404(14)
C37 C38 1.389(14)
C38 C39 1.362(15)
C38 O11 1.362(12)
C39 C40 1.378(16)
C40 O12 1.363(13)
C40 C41 1.386(16)
C41 C42 1.515(15)
C42 C60 1.512(14)
C42 C44 1.568(16)
C43 C44 1.368(15)
C43 C48 1.383(15)
C44 C45 1.377(14)
C45 C46 1.361(17)
C45 O13 1.406(14)
C46 C47 1.397(17)
C47 C48 1.381(15)
C47 O14 1.402(14)
C48 C49 1.527(15)
C49 C51 1.531(14)
C49 C64 1.536(14)
C50 C55 1.376(14)
C50 C51 1.384(14)
C51 C52 1.393(15)
C52 C53 1.368(15)
C52 O15 1.377(13)
C53 C54 1.368(15)
C54 C55 1.377(14)
C54 O16 1.399(12)
C55 C56 1.529(15)
C56 C68 1.529(13)
C57 C58 1.515(14)
C58 C59 1.497(14)
C59 C60 1.519(16)
C61 C62 1.540(15)
C62 C63 1.529(14)
C63 C64 1.529(14)
C65 C66 1.534(14)
C66 C67 1.519(14)
C67 C68 1.548(16)
C69 C70 1.516(15)
C70 C71 1.531(14)
C71 C72 1.520(14)
C73 C78 1.384(15)
C73 C74 1.396(14)
C74 C75 1.371(14)
C74 C100 1.537(15)
C75 O17 1.377(13)
C75 C76 1.405(17)
C76 C77 1.376(17)
C77 C78 1.377(16)
C77 O18 1.379(15)
C78 C79 1.553(15)
C79 C81 1.492(15)
C79 C132 1.557(14)
C80 C85 1.369(13)
C80 C81 1.379(15)
C81 C82 1.412(16)
C82 O19 1.352(14)
C82 C83 1.391(16)
C83 C84 1.402(16)
C84 O20 1.360(12)
C84 C85 1.403(15)
C85 C86 1.506(15)
C86 C88 1.506(16)
C86 C136 1.528(13)
C87 C92 1.405(14)
C87 C88 1.410(15)
C88 C89 1.398(14)
C89 C90 1.381(16)
C89 O21 1.393(13)
C90 C91 1.384(15)
C91 C92 1.371(13)
C91 O22 1.385(13)
C92 C93 1.535(14)
C93 C95 1.517(14)
C93 C141 1.528(13)
C94 C99 1.365(13)
C94 C95 1.409(14)
C95 C96 1.377(14)
C96 C97 1.364(14)
C96 O23 1.379(12)
C97 C98 1.408(14)
C98 C99 1.369(14)
C98 O24 1.371(12)
C99 C100 1.538(14)
C100 C137 1.537(13)
C101 C106 1.363(14)
C101 C102 1.399(15)
C102 C103 1.357(14)
C102 C128 1.557(15)
C103 O25 1.393(14)
C103 C104 1.395(15)
C104 C105 1.369(15)
C105 C106 1.359(13)
C105 O26 1.391(13)
C106 C107 1.549(15)
C107 C129 1.523(13)
C107 C109 1.534(14)
C108 C109 1.375(13)
C108 C113 1.377(13)
C109 C110 1.389(14)
C110 C111 1.360(14)
C110 O27 1.401(12)
C111 C112 1.394(14)
C112 O28 1.368(12)
C112 C113 1.376(13)
C113 C114 1.531(13)
C114 C116 1.523(15)
C114 C133 1.532(12)
C115 C120 1.398(15)
C115 C116 1.417(15)
C116 C117 1.403(14)
C117 O29 1.365(13)
C117 C118 1.378(16)
C118 C119 1.375(17)
C119 C120 1.371(14)
C119 O30 1.396(14)
C120 C121 1.519(15)
C121 C144 1.533(13)
C121 C123 1.548(14)
C122 C127 1.374(14)
C122 C123 1.388(14)
C123 C124 1.373(15)
C124 O31 1.361(12)
C124 C125 1.371(15)
C125 C126 1.371(14)
C126 O32 1.373(12)
C126 C127 1.398(14)
C127 C128 1.530(13)
C128 C140 1.548(13)
C129 C130 1.535(15)
C130 C131 1.533(14)
C131 C132 1.493(14)
C133 C134 1.489(13)
C134 C135 1.531(13)
C135 C136 1.530(15)
C137 C138 1.524(15)
C138 C139 1.500(14)
C139 C140 1.517(13)
C141 C142 1.520(14)
C142 C143 1.507(14)
C143 C144 1.515(15)
O33 C145 1.243(16)
C145 N1 1.273(17)
N1 C146 1.38(2)
N1 C147 1.51(3)
O34 C148 1.285(18)
C148 N2 1.286(18)
N2 C150 1.375(19)
N2 C149 1.42(2)
O35 C151 1.192(14)
C151 N3 1.332(17)
N3 C152 1.421(16)
N3 C153 1.464(18)
O36 C154 1.35(2)
C154 N4 1.23(2)
N4 C156 1.447(18)
N4 C155 1.48(2)
O37 C157 1.237(13)
C157 N5 1.314(14)
N5 C159 1.431(16)
N5 C158 1.438(14)
O38 C160 1.241(18)
C160 N6 1.166(19)
N6 C162 1.364(16)
N6 C161 1.58(2)
O39 C163 1.243(16)
C163 N7 1.295(16)
N7 C165 1.425(16)
N7 C164 1.429(18)
O40 C166 1.2381
N8 C166 1.3713
N8 C167 1.4623
N8 C168 1.4688
O41 C169 1.2381
N9 C169 1.3715
N9 C170 1.4622
N9 C171 1.4688
O42 C172 1.2379
N10 C172 1.3714
N10 C173 1.4622
N10 C174 1.4689
O43 C175 1.2381
N11 C175 1.3714
N11 C176 1.4622
N11 C177 1.4688
O44 C178 1.2381
N12 C178 1.3714
N12 C179 1.4622
N12 C180 1.4688
O45 C181 1.2381
N13 C181 1.3714
N13 C182 1.4622
N13 C183 1.4688
O46 C184 1.2381
N14 C184 1.3714
N14 C185 1.4622
N14 C186 1.4688
O47 C187 1.2382
N15 C187 1.3715
N15 C188 1.4622
N15 C189 1.4689
O48 C190 1.2381
N16 C190 1.3714
N16 C191 1.4623
N16 C192 1.4688
